data_7242604
loop_
_publ_author_name
'Butkiewicz, Helena'
'Sashuk, Volodymyr'
'Danylyuk, Oksana'

_publ_section_title
;
 Incorporation of carboxylated pillar[5]arene and strontium(ii) into
 supramolecular coordination complexes of different nuclearities
;
_journal_issue 18
_journal_name_full CrystEngComm
_journal_page_first 3265
_journal_page_last 3269
_journal_paper_doi 10.1039/D1CE00334H
_journal_volume 23
_journal_year 2021
_chemical_formula_moiety '2(C55 H46 O30) Sr4, C12 H8 N2, C2 H6 O, 17.5(H2 O)'
_chemical_formula_sum 'C124 H136 N2 O77.5 Sr4'
_chemical_formula_weight 3244.82
_chemical_name_common 'carboxylated pillar[5]arene coordination complex with Sr(II) and phenanthroline'
_space_group_crystal_system monoclinic
_space_group_IT_number 14
_space_group_name_Hall '-P 2ybc'
_space_group_name_H-M_alt 'P 1 21/c 1'
_atom_sites_solution_hydrogens geom
_atom_sites_solution_primary direct
_audit_creation_method SHELXL-2018/3
_audit_update_record
;
2021-03-08 deposited with the CCDC.	2021-04-03 downloaded from the CCDC.
;
_cell_angle_alpha 90
_cell_angle_beta 95.186(5)
_cell_angle_gamma 90
_cell_formula_units_Z 4
_cell_length_a 22.5830(11)
_cell_length_b 23.6561(6)
_cell_length_c 26.7360(11)
_cell_measurement_reflns_used 5701
_cell_measurement_temperature 100(2)
_cell_measurement_theta_max 72.0035
_cell_measurement_theta_min 3.6991
_cell_volume 14224.6(10)
_computing_cell_refinement
;
CrysAlisPro, Agilent Technologies,
Version 1.171.36.20 (release 27-06-2012 CrysAlis171 .NET)
(compiled Jul 11 2012,15:38:31)
;
_computing_data_collection
;
CrysAlisPro, Agilent Technologies,
Version 1.171.36.20 (release 27-06-2012 CrysAlis171 .NET)
(compiled Jul 11 2012,15:38:31)
;
_computing_data_reduction
;
CrysAlisPro, Agilent Technologies,
Version 1.171.36.20 (release 27-06-2012 CrysAlis171 .NET)
(compiled Jul 11 2012,15:38:31)
;
_computing_structure_refinement 'SHELXL-2018/3 (Sheldrick, 2018)'
_diffrn_ambient_temperature 100.0(1)
_diffrn_detector_area_resol_mean 16.2974
_diffrn_measured_fraction_theta_full 0.996
_diffrn_measured_fraction_theta_max 0.996
_diffrn_measurement_device_type 'SuperNova, Dual, Cu at zero, Eos'
_diffrn_measurement_method '\w scans'
_diffrn_radiation_type CuK\a
_diffrn_radiation_wavelength 1.5418
_diffrn_reflns_av_R_equivalents 0.1128
_diffrn_reflns_av_unetI/netI 0.1979
_diffrn_reflns_Laue_measured_fraction_full 0.996
_diffrn_reflns_Laue_measured_fraction_max 0.996
_diffrn_reflns_limit_h_max 26
_diffrn_reflns_limit_h_min -26
_diffrn_reflns_limit_k_max 27
_diffrn_reflns_limit_k_min -16
_diffrn_reflns_limit_l_max 31
_diffrn_reflns_limit_l_min -25
_diffrn_reflns_number 48739
_diffrn_reflns_point_group_measured_fraction_full 0.996
_diffrn_reflns_point_group_measured_fraction_max 0.996
_diffrn_reflns_theta_full 65.086
_diffrn_reflns_theta_max 65.086
_diffrn_reflns_theta_min 5.572
_diffrn_source 'SuperNova (Cu) X-ray Source'
_exptl_absorpt_coefficient_mu 2.844
_exptl_absorpt_correction_T_max 1.00000
_exptl_absorpt_correction_T_min 0.72302
_exptl_absorpt_correction_type multi-scan
_exptl_absorpt_process_details
;
CrysAlisPro, Agilent Technologies,
Version 1.171.36.20 (release 27-06-2012 CrysAlis171 .NET)
(compiled Jul 11 2012,15:38:31)
Empirical absorption correction using spherical harmonics,
 implemented in SCALE3 ABSPACK scaling algorithm.
;
_exptl_crystal_colour colourless
_exptl_crystal_density_diffrn 1.515
_exptl_crystal_description prism
_exptl_crystal_F_000 6664
_exptl_crystal_size_max 0.100
_exptl_crystal_size_mid 0.050
_exptl_crystal_size_min 0.030
_refine_diff_density_max 1.788
_refine_diff_density_min -2.326
_refine_diff_density_rms 0.158
_refine_ls_extinction_method none
_refine_ls_goodness_of_fit_ref 0.997
_refine_ls_hydrogen_treatment constr
_refine_ls_matrix_type full
_refine_ls_number_parameters 2131
_refine_ls_number_reflns 24152
_refine_ls_number_restraints 268
_refine_ls_restrained_S_all 0.992
_refine_ls_R_factor_all 0.1949
_refine_ls_R_factor_gt 0.1146
_refine_ls_shift/su_max 0.001
_refine_ls_shift/su_mean 0.000
_refine_ls_structure_factor_coef Fsqd
_refine_ls_weighting_details 'w=1/[\s^2^(Fo^2^)+(0.1990P)^2^] where P=(Fo^2^+2Fc^2^)/3'
_refine_ls_weighting_scheme calc
_refine_ls_wR_factor_gt 0.2891
_refine_ls_wR_factor_ref 0.3680
_reflns_Friedel_coverage 0.000
_reflns_number_gt 12059
_reflns_number_total 24152
_reflns_threshold_expression 'I > 2\s(I)'
_cod_data_source_file d1ce00334h2.cif
_cod_data_source_block shelx
_cod_depositor_comments 'Adding full bibliography for 7242603--7242605.cif.'
_cod_original_sg_symbol_H-M 'P 21/c'
_cod_original_formula_sum 'C124 H136 N2 O77.50 Sr4'
_cod_database_code 7242604
_shelx_shelxl_version_number 2018/3
_shelx_space_group_comment
;
The symmetry employed for this shelxl refinement is uniquely defined
by the following loop, which should always be used as a source of
symmetry information in preference to the above space-group names.
They are only intended as comments.
;
_shelx_estimated_absorpt_t_min 0.727
_shelx_estimated_absorpt_t_max 0.920

loop_
_space_group_symop_operation_xyz
'x, y, z'
'-x, y+1/2, -z+1/2'
'-x, -y, -z'
'x, -y-1/2, z-1/2'

loop_
_atom_site_label
_atom_site_type_symbol
_atom_site_fract_x
_atom_site_fract_y
_atom_site_fract_z
_atom_site_U_iso_or_equiv
_atom_site_adp_type
_atom_site_occupancy
_atom_site_site_symmetry_order
_atom_site_calc_flag
_atom_site_refinement_flags_posn
_atom_site_refinement_flags_adp
_atom_site_refinement_flags_occupancy
_atom_site_disorder_assembly
_atom_site_disorder_group
O1N O 0.1393(13) 0.8988(11) 0.1894(10) 0.100(8) Uiso 0.5 1 d . . P A 1
C1N C 0.1425(16) 0.8708(14) 0.2425(12) 0.076(9) Uiso 0.5 1 d . . P A 1
H1N1 H 0.163137 0.834183 0.239946 0.091 Uiso 0.5 1 calc R U P A 1
H1N2 H 0.168768 0.894915 0.265277 0.091 Uiso 0.5 1 calc R U P A 1
C2N C 0.089(2) 0.860(2) 0.2679(19) 0.122(17) Uiso 0.5 1 d . . P A 1
H2N1 H 0.100464 0.842308 0.300553 0.184 Uiso 0.5 1 calc R U P A 1
H2N2 H 0.068604 0.895621 0.272834 0.184 Uiso 0.5 1 calc R U P A 1
H2N3 H 0.062932 0.834437 0.247314 0.184 Uiso 0.5 1 calc R U P A 1
O1Q O 0.0971(13) 0.8247(11) 0.3695(10) 0.103(8) Uiso 0.5 1 d . . P B 2
C1Q C 0.1123(16) 0.8149(12) 0.3123(11) 0.072(8) Uiso 0.5 1 d D . P B 2
H1Q1 H 0.147212 0.789521 0.312437 0.087 Uiso 0.5 1 calc R U P B 2
H1Q2 H 0.078272 0.795438 0.293671 0.087 Uiso 0.5 1 calc R U P B 2
C2Q C 0.125(2) 0.8680(14) 0.2850(16) 0.099(13) Uiso 0.5 1 d D . P B 2
H2Q1 H 0.133976 0.858719 0.250684 0.149 Uiso 0.5 1 calc R U P B 2
H2Q2 H 0.090488 0.893004 0.283755 0.149 Uiso 0.5 1 calc R U P B 2
H2Q3 H 0.159524 0.887079 0.302548 0.149 Uiso 0.5 1 calc R U P B 2
O4W O -0.0624(4) 0.5886(3) 0.4821(3) 0.0400(18) Uani 1 1 d . . . . .
O5W O 0.0327(4) 0.5063(3) 0.4516(3) 0.049(2) Uani 1 1 d . . . . .
O3W O 0.2984(4) 0.5524(3) 0.4446(3) 0.045(2) Uani 1 1 d . . . . .
O1W O 0.3375(4) 0.6548(5) 0.5098(4) 0.067(3) Uani 1 1 d . . . . .
O6W O 0.1035(5) 0.5368(4) 0.5590(4) 0.070(3) Uani 1 1 d . . . . .
O2W O 0.1706(5) 0.5305(4) 0.4700(3) 0.073(3) Uani 1 1 d . . . . .
O14W O 0.1343(8) 0.7696(6) 0.4567(6) 0.128(6) Uani 1 1 d . . . . .
O11W O 0.0420(11) 0.5438(9) 0.6484(7) 0.193(10) Uani 1 1 d . . . . .
O19W O 0.350(5) 0.267(5) 0.413(4) 0.24(5) Uiso 0.25 1 d . . P C 1
O35W O 0.435(3) 0.227(2) 0.182(2) 0.17(2) Uiso 0.333 1 d . . P D 1
O19A O 0.3692(17) 0.3155(15) 0.4376(13) 0.054(9) Uiso 0.25 1 d . . P E 2
O1S O 0.413(3) 0.265(3) 0.360(2) 0.17(2) Uiso 0.333 1 d D . P F 1
C1S C 0.380(4) 0.303(4) 0.329(3) 0.23(5) Uiso 0.333 1 d D . P F 1
H1S1 H 0.388564 0.341940 0.340816 0.277 Uiso 0.333 1 calc R U P F 1
H1S2 H 0.336609 0.295978 0.331146 0.277 Uiso 0.333 1 calc R U P F 1
C2S C 0.394(4) 0.296(3) 0.276(2) 0.14(3) Uiso 0.333 1 d D . P F 1
H2S1 H 0.371078 0.323265 0.254720 0.206 Uiso 0.333 1 calc R U P F 1
H2S2 H 0.436898 0.303577 0.274363 0.206 Uiso 0.333 1 calc R U P F 1
H2S3 H 0.385042 0.257702 0.264711 0.206 Uiso 0.333 1 calc R U P F 1
O1SB O 0.384(3) 0.259(2) 0.2918(18) 0.15(2) Uiso 0.333 1 d D . P G 2
C1SB C 0.385(4) 0.263(3) 0.2373(18) 0.13(3) Uiso 0.333 1 d D . P G 2
H1S3 H 0.353729 0.234450 0.227951 0.158 Uiso 0.333 1 calc R U P G 2
H1S4 H 0.422447 0.242126 0.234732 0.158 Uiso 0.333 1 calc R U P G 2
C2SB C 0.383(3) 0.293(2) 0.188(2) 0.10(2) Uiso 0.333 1 d D . P G 2
H2S4 H 0.386914 0.265789 0.160765 0.157 Uiso 0.333 1 calc R U P G 2
H2S5 H 0.344500 0.312923 0.181415 0.157 Uiso 0.333 1 calc R U P G 2
H2S6 H 0.415145 0.320814 0.188386 0.157 Uiso 0.333 1 calc R U P G 2
O9W O 0.4288(5) 0.4654(5) 0.5269(4) 0.016(2) Uiso 0.5 1 d . . P H 2
Sr1 Sr 0.22843(4) 0.62697(4) 0.47928(3) 0.0287(2) Uani 1 1 d . . . I 2
Sr2 Sr 0.04940(5) 0.60468(4) 0.49256(4) 0.0383(3) Uani 1 1 d . . . I 2
Sr3 Sr 0.23537(8) 0.80525(7) 0.50396(6) 0.0771(5) Uani 1 1 d . . . I 2
O15W O 0.3330(10) 0.7637(8) 0.5419(7) 0.067(5) Uiso 0.5 1 d . . P I 2
O1Z O 0.434(2) 0.316(2) 0.565(2) 0.22(2) Uiso 0.5 1 d . . P J 2
O1M O 0.1956(14) 0.8764(11) 0.4323(9) 0.112(11) Uani 0.5 1 d . . P I 2
C8G C 0.3527(11) 0.3765(16) 0.1063(9) 0.22(2) Uani 1 1 d D . . . .
H8G1 H 0.384866 0.351906 0.121613 0.261 Uiso 1 1 calc R U . K 1
H8G2 H 0.370880 0.407471 0.088048 0.261 Uiso 1 1 calc R U . K 1
N1X N 0.2663(8) 0.8690(6) 0.5827(6) 0.095(5) Uani 1 1 d . . . . .
N2X N 0.1488(7) 0.8546(5) 0.5544(5) 0.076(4) Uani 1 1 d . . . . .
C1X C 0.3244(10) 0.8783(9) 0.5976(11) 0.121(9) Uani 1 1 d . . . . .
H1X H 0.353334 0.862986 0.577833 0.145 Uiso 1 1 calc R U . . .
C2X C 0.3441(13) 0.9093(10) 0.6404(13) 0.163(14) Uani 1 1 d . . . . .
H2X H 0.385197 0.916619 0.648423 0.196 Uiso 1 1 calc R U . . .
C3X C 0.3033(15) 0.9284(8) 0.6699(10) 0.124(9) Uani 1 1 d . . . . .
H3X H 0.316743 0.946731 0.700418 0.149 Uiso 1 1 calc R U . . .
C4X C 0.2412(13) 0.9225(7) 0.6578(7) 0.097(7) Uani 1 1 d . . . . .
C5X C 0.2262(10) 0.8917(6) 0.6123(7) 0.083(6) Uani 1 1 d . . . . .
C6X C 0.1985(16) 0.9392(8) 0.6845(9) 0.129(13) Uani 1 1 d . . . . .
H6X H 0.210617 0.955041 0.716495 0.155 Uiso 1 1 calc R U . . .
C7X C 0.1424(14) 0.9367(8) 0.6725(8) 0.104(10) Uani 1 1 d . . . . .
H7X H 0.115118 0.952910 0.693390 0.124 Uiso 1 1 calc R U . . .
C8X C 0.1218(10) 0.9087(6) 0.6264(7) 0.080(6) Uani 1 1 d . . . . .
C9X C 0.0616(16) 0.9040(9) 0.6125(12) 0.167(18) Uani 1 1 d . . . . .
H9X H 0.031983 0.920469 0.630991 0.200 Uiso 1 1 calc R U . . .
C10X C 0.0477(10) 0.8713(8) 0.5665(11) 0.120(10) Uani 1 1 d . . . . .
H10X H 0.007466 0.866016 0.553539 0.144 Uiso 1 1 calc R U . . .
C11X C 0.0928(9) 0.8481(7) 0.5422(9) 0.091(7) Uani 1 1 d . . . . .
H11X H 0.081702 0.825168 0.513683 0.109 Uiso 1 1 calc R U . . .
C12X C 0.1629(9) 0.8834(5) 0.5958(6) 0.069(5) Uani 1 1 d . . . . .
C1A C 0.3020(5) 0.8873(4) 0.2641(4) 0.032(2) Uani 1 1 d . . . . .
C2A C 0.2930(5) 0.8748(4) 0.2135(4) 0.033(2) Uani 1 1 d . . . . .
C3A C 0.2750(4) 0.8220(4) 0.1978(4) 0.028(2) Uani 1 1 d . . . . .
H3A H 0.266931 0.814941 0.162827 0.034 Uiso 1 1 calc R U . . .
C4A C 0.2684(4) 0.7788(4) 0.2313(3) 0.025(2) Uani 1 1 d . . . . .
C5A C 0.2765(4) 0.7908(4) 0.2824(4) 0.025(2) Uani 1 1 d . . . . .
C6A C 0.2941(4) 0.8439(4) 0.2987(4) 0.028(2) Uani 1 1 d . . . . .
H6A H 0.301090 0.851223 0.333696 0.034 Uiso 1 1 calc R U . . .
C7A C 0.2503(4) 0.7184(4) 0.2131(3) 0.025(2) Uani 1 1 d . . . . .
H7A1 H 0.262017 0.712684 0.178697 0.030 Uiso 1 1 calc R U . . .
H7A2 H 0.271773 0.690187 0.235354 0.030 Uiso 1 1 calc R U . . .
C8A C 0.3069(6) 0.9110(5) 0.1312(4) 0.042(3) Uani 1 1 d . . . . .
H8A1 H 0.311791 0.869935 0.125746 0.050 Uiso 1 1 calc R U . . .
H8A2 H 0.343180 0.930244 0.121772 0.050 Uiso 1 1 calc R U . . .
C9A C 0.2558(7) 0.9312(7) 0.0991(5) 0.068(4) Uani 1 1 d . . . . .
C10A C 0.2713(5) 0.7616(4) 0.3667(4) 0.032(2) Uiso 1 1 d . . . . .
H10A H 0.242445 0.792157 0.371590 0.039 Uiso 1 1 calc R U . . .
H10B H 0.311662 0.776142 0.376866 0.039 Uiso 1 1 calc R U . . .
C11A C 0.2585(5) 0.7117(4) 0.3994(4) 0.031(2) Uani 1 1 d . . . . .
O1A O 0.3006(4) 0.9209(3) 0.1825(3) 0.046(2) Uani 1 1 d . . . . .
O2A O 0.2673(3) 0.7459(3) 0.3153(2) 0.0282(15) Uani 1 1 d . . . . .
O4A O 0.2632(5) 0.9364(4) 0.0524(3) 0.065(3) Uani 1 1 d . . . . .
O3A1 O 0.2061(7) 0.9325(11) 0.1192(5) 0.091(10) Uani 0.71(3) 1 d . . P L 1
O3A O 0.229(2) 0.982(2) 0.1139(16) 0.086(16) Uiso 0.29(3) 1 d . . P L 2
O5A1 O 0.2575(8) 0.7240(6) 0.4459(5) 0.029(4) Uiso 0.5 1 d . . P I 1
O5B O 0.1224(7) 0.6481(7) 0.4300(6) 0.030(4) Uani 0.5 1 d . . P I 1
O5A O 0.2336(8) 0.7241(7) 0.4402(6) 0.034(4) Uiso 0.5 1 d . . P I 2
O5B1 O 0.1242(8) 0.6259(7) 0.4282(6) 0.028(5) Uiso 0.5 1 d . . P I 2
O6A O 0.2619(3) 0.6626(3) 0.3848(3) 0.0344(17) Uani 1 1 d . . . . .
C1B C 0.1842(5) 0.7093(4) 0.2134(3) 0.024(2) Uani 1 1 d . . . . .
C2B C 0.1427(4) 0.7269(4) 0.1751(3) 0.025(2) Uani 1 1 d . . . . .
C3B C 0.0829(4) 0.7197(4) 0.1767(3) 0.0215(19) Uani 1 1 d . . . . .
H3B H 0.056314 0.732836 0.149609 0.026 Uiso 1 1 calc R U . . .
C4B C 0.0602(4) 0.6928(3) 0.2181(3) 0.0202(18) Uani 1 1 d . . . . .
C5B C 0.1020(4) 0.6758(3) 0.2571(3) 0.0191(18) Uani 1 1 d . . . . .
C6B C 0.1631(4) 0.6824(3) 0.2544(3) 0.0219(19) Uani 1 1 d . . . . .
H6B H 0.190297 0.668460 0.280667 0.026 Uiso 1 1 calc R U . . .
C7B C -0.0046(4) 0.6870(3) 0.2221(3) 0.0213(19) Uani 1 1 d . . . . .
H7B1 H -0.012025 0.652175 0.241131 0.026 Uiso 1 1 calc R U . . .
H7B2 H -0.025203 0.682863 0.187951 0.026 Uiso 1 1 calc R U . . .
C8B C 0.1318(5) 0.7850(4) 0.1007(3) 0.028(2) Uani 1 1 d . . . . .
H8B1 H 0.113796 0.815783 0.119279 0.033 Uiso 1 1 calc R U . . .
H8B2 H 0.099173 0.761388 0.084635 0.033 Uiso 1 1 calc R U . . .
C9B C 0.1669(5) 0.8100(4) 0.0607(4) 0.034(2) Uani 1 1 d . . . . .
C10B C 0.1196(5) 0.6492(4) 0.3424(3) 0.028(2) Uani 1 1 d . . . . .
H10C H 0.138045 0.687016 0.347207 0.034 Uiso 1 1 calc R U . . .
H10D H 0.151592 0.621619 0.337825 0.034 Uiso 1 1 calc R U . . .
C11B C 0.0892(5) 0.6336(4) 0.3890(3) 0.032(2) Uani 1 1 d . . . . .
O1B O 0.1683(3) 0.7518(3) 0.1343(2) 0.0269(14) Uani 1 1 d . . . . .
O2B O 0.0791(3) 0.6499(2) 0.2988(2) 0.0224(13) Uani 1 1 d . . . . .
O3B O 0.2150(4) 0.7912(4) 0.0522(4) 0.069(3) Uani 1 1 d . . . . .
O4B O 0.1389(4) 0.8467(3) 0.0334(3) 0.044(2) Uani 1 1 d . . . . .
O6B O 0.0373(3) 0.6194(3) 0.3880(2) 0.0277(15) Uani 1 1 d . . . . .
C1C C -0.0305(4) 0.7370(3) 0.2478(3) 0.0199(18) Uani 1 1 d . . . . .
C2C C -0.0505(4) 0.7852(4) 0.2204(3) 0.0219(19) Uani 1 1 d . . . . .
C3C C -0.0703(4) 0.8325(3) 0.2454(3) 0.0214(19) Uani 1 1 d . . . . .
H3C H -0.083791 0.864646 0.226318 0.026 Uiso 1 1 calc R U . . .
C4C C -0.0710(4) 0.8340(4) 0.2977(3) 0.0218(19) Uani 1 1 d . . . . .
C5C C -0.0510(4) 0.7854(4) 0.3250(3) 0.0241(19) Uani 1 1 d . . . . .
C6C C -0.0316(4) 0.7379(3) 0.2998(3) 0.0189(17) Uani 1 1 d . . . . .
H6C H -0.018954 0.705375 0.318734 0.023 Uiso 1 1 calc R U . . .
C7C C -0.0906(4) 0.8860(4) 0.3239(3) 0.025(2) Uani 1 1 d . . . . .
H7C1 H -0.102086 0.875695 0.357537 0.030 Uiso 1 1 calc R U . . .
H7C2 H -0.125865 0.902436 0.304408 0.030 Uiso 1 1 calc R U . . .
C8C C -0.0410(6) 0.8373(4) 0.1456(4) 0.038(3) Uani 1 1 d . . . . .
H8C1 H -0.012802 0.860785 0.167237 0.045 Uiso 1 1 calc R U . . .
H8C2 H -0.079541 0.857506 0.141253 0.045 Uiso 1 1 calc R U . . .
C9C C -0.0173(5) 0.8288(4) 0.0950(4) 0.035(2) Uani 1 1 d . . . . .
C10C C -0.0243(6) 0.7414(4) 0.4031(4) 0.041(3) Uani 1 1 d . . . . .
H10E H 0.016914 0.736164 0.394051 0.049 Uiso 1 1 calc R U . . .
H10F H -0.046916 0.706461 0.393915 0.049 Uiso 1 1 calc R U . . .
C11C C -0.0237(6) 0.7515(4) 0.4584(4) 0.042(3) Uani 1 1 d . . . . .
O1C O -0.0488(3) 0.7837(3) 0.1693(2) 0.0308(16) Uani 1 1 d . . . . .
O2C O -0.0510(4) 0.7880(3) 0.3759(2) 0.0339(16) Uani 1 1 d . . . . .
O3C O -0.0215(3) 0.7796(3) 0.0751(2) 0.0352(17) Uani 1 1 d . . . . .
O4C O 0.0021(4) 0.8709(3) 0.0753(3) 0.0388(18) Uani 1 1 d . . . . .
O5C O 0.0025(4) 0.7121(3) 0.4856(3) 0.0400(18) Uani 1 1 d . . . . .
O6C O -0.0374(7) 0.7967(6) 0.4767(5) 0.026(3) Uiso 0.5 1 d . . P M 1
O18A O -0.1501(16) 0.8457(14) 0.4812(14) 0.085(14) Uiso 0.37(4) 1 d . . P N 1
O18W O -0.1439(13) 0.8638(12) 0.4410(12) 0.135(13) Uiso 0.63(4) 1 d . . P N 2
O6C1 O -0.0618(9) 0.7865(7) 0.4745(6) 0.039(4) Uiso 0.5 1 d . . P M 2
C1D C -0.0406(4) 0.9300(3) 0.3292(3) 0.0217(19) Uani 1 1 d . . . . .
C2D C -0.0334(4) 0.9698(4) 0.2906(4) 0.028(2) Uani 1 1 d . . . . .
C3D C 0.0136(5) 1.0079(4) 0.2947(4) 0.030(2) Uani 1 1 d . . . . .
H3D H 0.018808 1.033127 0.267814 0.036 Uiso 1 1 calc R U . . .
C4D C 0.0527(5) 1.0097(4) 0.3374(4) 0.034(2) Uani 1 1 d . . . . .
C5D C 0.0453(5) 0.9718(4) 0.3759(4) 0.033(2) Uani 1 1 d . . . . .
C6D C -0.0013(5) 0.9326(4) 0.3706(4) 0.032(2) Uani 1 1 d . . . . .
H6D H -0.005596 0.906744 0.397240 0.038 Uiso 1 1 calc R U . . .
C7D C 0.1019(5) 1.0527(4) 0.3421(4) 0.034(2) Uani 1 1 d . . . . .
H7D1 H 0.107490 1.066654 0.377145 0.041 Uiso 1 1 calc R U . . .
H7D2 H 0.090907 1.085313 0.319966 0.041 Uiso 1 1 calc R U . . .
C8D C -0.0660(5) 1.0031(4) 0.2078(4) 0.031(2) Uani 1 1 d . . . . .
H8D1 H -0.028991 0.991912 0.193240 0.038 Uiso 1 1 calc R U . . .
H8D2 H -0.062155 1.043021 0.218808 0.038 Uiso 1 1 calc R U . . .
C9D C -0.1181(5) 0.9966(4) 0.1696(4) 0.034(2) Uani 1 1 d . . . . .
O5D1 O 0.0996(11) 1.0175(10) 0.5399(8) 0.069(6) Uiso 0.5 1 d D . P O 1
O6D1 O 0.1175(12) 1.0591(10) 0.4713(10) 0.094(8) Uiso 0.5 1 d D . P O 1
C10Y C 0.059(3) 0.971(2) 0.465(2) 0.081(18) Uiso 0.5 1 d D . P O 1
H10I H 0.064799 0.935240 0.483495 0.097 Uiso 0.5 1 calc R U P O 1
H10J H 0.016002 0.979893 0.459588 0.097 Uiso 0.5 1 calc R U P O 1
C11Y C 0.0928(19) 1.0190(16) 0.4924(10) 0.100 Uiso 0.5 1 d D U P O 1
C10E C 0.3072(17) 0.9834(15) 0.4341(12) 0.081(10) Uiso 0.5 1 d D . P P 1
H15G H 0.314246 1.023361 0.425468 0.098 Uiso 0.5 1 calc R U P P 1
H15H H 0.346697 0.968300 0.446720 0.098 Uiso 0.5 1 calc R U P P 1
C11E C 0.274(3) 0.987(3) 0.4806(17) 0.200 Uiso 0.5 1 d D U P P 1
O6E O 0.230(2) 0.9572(16) 0.4899(15) 0.166(15) Uiso 0.5 1 d D . P P 1
O5E O 0.286(2) 1.0195(18) 0.5185(18) 0.200 Uiso 0.5 1 d D U P P 1
C10D C 0.068(2) 0.981(2) 0.4612(13) 0.085(19) Uani 0.5 1 d . . P O 2
H10G H 0.058632 0.943970 0.476346 0.102 Uiso 0.5 1 calc R U P O 2
H10H H 0.030886 1.002483 0.455906 0.102 Uiso 0.5 1 calc R U P O 2
C11D C 0.1122(19) 1.0137(17) 0.5002(16) 0.100 Uiso 0.5 1 d D U P O 2
O5D O 0.0857(14) 1.0459(13) 0.5301(11) 0.102(9) Uiso 0.5 1 d D . P O 2
O6D O 0.1587(18) 0.9851(17) 0.4943(16) 0.175(16) Uiso 0.5 1 d D . P O 2
O1D O -0.0761(3) 0.9674(3) 0.2494(2) 0.0310(15) Uani 1 1 d . . . . .
O2D O 0.0876(4) 0.9706(3) 0.4170(3) 0.0434(19) Uani 1 1 d . . . . .
O3D O -0.1693(4) 1.0024(3) 0.1879(3) 0.049(2) Uani 1 1 d . . . . .
O4D O -0.1129(4) 0.9918(4) 0.1260(3) 0.054(2) Uani 1 1 d . . . . .
C1E C 0.1601(5) 1.0268(4) 0.3276(4) 0.029(2) Uani 1 1 d . . . . .
C2E C 0.1723(5) 1.0235(4) 0.2779(4) 0.028(2) Uani 1 1 d . . . . .
C3E C 0.2238(5) 0.9975(4) 0.2645(4) 0.033(2) Uani 1 1 d . . . . .
H3E H 0.230565 0.994415 0.230017 0.039 Uiso 1 1 calc R U . . .
C4E C 0.2653(4) 0.9761(4) 0.3008(4) 0.030(2) Uani 1 1 d . . . . .
C5E C 0.2538(6) 0.9804(4) 0.3514(4) 0.039(3) Uani 1 1 d . . . . .
C6E C 0.2015(5) 1.0049(4) 0.3640(4) 0.037(2) Uani 1 1 d . . . . .
H6E H 0.193735 1.006731 0.398323 0.044 Uiso 1 1 calc R U . . .
C7E C 0.3199(5) 0.9455(4) 0.2842(4) 0.034(2) Uani 1 1 d . . . . .
H7E1 H 0.337328 0.967724 0.257808 0.041 Uiso 1 1 calc R U . . .
H7E2 H 0.350345 0.941674 0.313103 0.041 Uiso 1 1 calc R U . . .
C8E C 0.1426(6) 1.0481(5) 0.1934(4) 0.045(3) Uani 1 1 d . . . . .
H8E1 H 0.149834 1.009289 0.181414 0.054 Uiso 1 1 calc R U . . .
H8E2 H 0.179244 1.070518 0.190908 0.054 Uiso 1 1 calc R U . . .
C9E C 0.0916(6) 1.0745(7) 0.1611(5) 0.056(4) Uani 1 1 d . . . . .
O2E O 0.2954(5) 0.9576(4) 0.3886(4) 0.070(3) Uani 1 1 d . . . . .
O1E O 0.1289(3) 1.0463(3) 0.2436(3) 0.0365(17) Uani 1 1 d . . . . .
O3E O 0.0444(3) 1.0874(3) 0.1811(3) 0.0316(16) Uani 1 1 d . . . . .
O4E1 O 0.1009(13) 1.1085(12) 0.1233(11) 0.020(10) Uiso 0.25(5) 1 d . . P Q 1
O4E O 0.0920(10) 1.066(2) 0.1143(5) 0.132(19) Uani 0.75(5) 1 d . . P Q 2
C1F C 0.2020(5) 0.2506(5) 0.2615(5) 0.045(3) Uani 1 1 d . . . . .
C2F C 0.2105(6) 0.2666(6) 0.2124(5) 0.056(4) Uani 1 1 d . . . . .
C3F C 0.2248(6) 0.3208(5) 0.1996(5) 0.054(3) Uani 1 1 d . . . . .
H3F H 0.228753 0.329581 0.165431 0.065 Uiso 1 1 calc R U . . .
C4F C 0.2335(5) 0.3620(5) 0.2349(5) 0.051(3) Uani 1 1 d . . . . .
C5F C 0.2264(6) 0.3472(5) 0.2843(5) 0.046(3) Uani 1 1 d . . . . .
C6F C 0.2114(5) 0.2940(5) 0.2974(5) 0.044(3) Uani 1 1 d . . . . .
H6F H 0.207233 0.285800 0.331672 0.053 Uiso 1 1 calc R U . . .
C7F C 0.2487(6) 0.4219(5) 0.2215(5) 0.054(3) Uani 1 1 d . . . . .
H7F1 H 0.228152 0.448139 0.243075 0.065 Uiso 1 1 calc R U . . .
H7F2 H 0.233443 0.429222 0.186257 0.065 Uiso 1 1 calc R U . . .
C10F C 0.2343(9) 0.3777(6) 0.3688(5) 0.074(5) Uani 1 1 d . . . . .
H108 H 0.263510 0.347553 0.378606 0.088 Uiso 1 1 calc R U . . .
H101 H 0.194266 0.363999 0.375266 0.088 Uiso 1 1 calc R U . . .
C11F C 0.2498(10) 0.4322(6) 0.3997(5) 0.086(6) Uani 1 1 d . . . . .
O17W O 0.1517(6) 0.1451(5) -0.0252(5) 0.059(3) Uani 0.75 1 d . . P R 1
C8F1 C 0.195(2) 0.223(3) 0.125(2) 0.09(2) Uiso 0.4 1 d D . P S 1
H8F1 H 0.166509 0.253921 0.114961 0.109 Uiso 0.4 1 calc R U P S 1
H8F2 H 0.175268 0.187154 0.113595 0.109 Uiso 0.4 1 calc R U P S 1
O3F1 O 0.239(5) 0.200(4) 0.059(3) 0.35(5) Uiso 0.4 1 d D . P S 1
O4F1 O 0.291(2) 0.206(2) 0.122(2) 0.164(19) Uiso 0.4 1 d D . P S 1
C9F1 C 0.249(2) 0.231(3) 0.097(2) 0.16(3) Uiso 0.4 1 d D . P S 1
O25W O 0.390(3) 0.180(2) 0.108(2) 0.100(16) Uiso 0.25 1 d . . P T 2
C8F C 0.1957(16) 0.2423(12) 0.1287(13) 0.085(14) Uani 0.6 1 d . . P S 2
H8F3 H 0.232211 0.262859 0.121688 0.101 Uiso 0.6 1 calc R U P S 2
H8F4 H 0.161764 0.268939 0.124353 0.101 Uiso 0.6 1 calc R U P S 2
C9F C 0.1857(19) 0.1951(14) 0.0942(9) 0.103(13) Uani 0.6 1 d D . P S 2
O3F O 0.1996(18) 0.1459(11) 0.1100(8) 0.165(15) Uani 0.6 1 d . . P S 2
O4F O 0.1660(13) 0.2100(10) 0.0506(8) 0.120(9) Uani 0.6 1 d D . P S 2
O1F O 0.2014(5) 0.2218(4) 0.1769(4) 0.073(3) Uani 1 1 d . . . . .
O2F O 0.2357(4) 0.3904(4) 0.3190(4) 0.060(2) Uani 1 1 d . . . . .
O5F O 0.2416(8) 0.4236(6) 0.4445(5) 0.046(4) Uani 0.554(5) 1 d . . P I 1
O5F1 O 0.3079(14) 0.4250(10) 0.4419(8) 0.087(9) Uani 0.446(5) 1 d . . P H 2
O6F O 0.2546(4) 0.4770(3) 0.3796(3) 0.047(2) Uani 1 1 d . . . . .
C1G C 0.3151(6) 0.4347(5) 0.2276(5) 0.052(3) Uani 1 1 d . . . . .
C2G C 0.3497(7) 0.4222(6) 0.1868(5) 0.061(4) Uani 1 1 d . . . . .
C3G C 0.4107(6) 0.4316(5) 0.1922(5) 0.050(3) Uani 1 1 d . . . . .
H3G H 0.433321 0.423640 0.164771 0.060 Uiso 1 1 calc R U . . .
C4G C 0.4391(5) 0.4522(5) 0.2359(4) 0.041(3) Uani 1 1 d . . . . .
C5G C 0.4026(6) 0.4664(5) 0.2744(5) 0.046(3) Uani 1 1 d . . . . .
C6G C 0.3430(6) 0.4578(5) 0.2697(5) 0.046(3) Uani 1 1 d . . . . .
H6G H 0.320336 0.468277 0.296517 0.055 Uiso 1 1 calc R U . . .
C7G C 0.5064(6) 0.4569(5) 0.2431(5) 0.053(3) Uani 1 1 d . . . . .
H7G1 H 0.522785 0.461327 0.210254 0.063 Uiso 1 1 calc R U . U 1
H7G2 H 0.518173 0.490198 0.264159 0.063 Uiso 1 1 calc R U . U 1
O1G O 0.3191(5) 0.3989(6) 0.1440(4) 0.086(4) Uani 1 1 d D . . . .
O2I O 0.4479(5) 0.1411(5) 0.4155(5) 0.089(4) Uani 1 1 d . . . . .
O26W O 0.2841(11) 0.2336(11) -0.0284(8) 0.092(8) Uani 0.5 1 d . . P V 1
O12W O 0.2178(16) 0.4593(11) 0.0865(9) 0.123(12) Uani 0.5 1 d . . P W 2
C10G C 0.3955(10) 0.5076(9) 0.3553(8) 0.036(5) Uiso 0.554(5) 1 d . . P I 1
H102 H 0.382208 0.470850 0.368115 0.044 Uiso 0.554(5) 1 calc R U P I 1
H103 H 0.359736 0.530656 0.345410 0.044 Uiso 0.554(5) 1 calc R U P I 1
C11G C 0.4342(12) 0.5377(10) 0.3960(9) 0.055(6) Uani 0.554(5) 1 d . . P I 1
O2G O 0.4280(7) 0.4984(6) 0.3127(6) 0.034(3) Uani 0.554(5) 1 d . . P I 1
O3G O 0.2564(16) 0.3468(15) 0.0680(13) 0.147(13) Uiso 0.5 1 d D . P X 1
C9G C 0.3112(16) 0.3430(17) 0.0710(14) 0.106(13) Uiso 0.5 1 d D . P X 1
O4G O 0.338(2) 0.327(2) 0.0343(19) 0.25(2) Uiso 0.5 1 d D . P X 1
O5G O 0.4098(8) 0.5610(8) 0.4284(6) 0.063(5) Uani 0.554(5) 1 d . . P I 1
O6G O 0.4886(8) 0.5375(10) 0.3953(6) 0.061(5) Uani 0.554(5) 1 d . . P I 1
Sr4 Sr 0.29991(13) 0.47198(9) 0.51791(8) 0.0471(8) Uani 0.554(5) 1 d . . P I 1
O7W O 0.2070(9) 0.4507(7) 0.5564(8) 0.064(5) Uani 0.554(5) 1 d . . P I 1
O8W O 0.3062(11) 0.3649(7) 0.5372(7) 0.082(7) Uani 0.554(5) 1 d . . P I 1
O10W O 0.3755(8) 0.4268(9) 0.4620(7) 0.074(6) Uani 0.554(5) 1 d . . P I 1
C200 C 0.4129(15) 0.4785(13) 0.3677(10) 0.051(7) Uani 0.446(5) 1 d . . P H 2
H20A H 0.398302 0.440010 0.374519 0.062 Uiso 0.446(5) 1 calc R U P I 2
H20B H 0.378675 0.504716 0.365165 0.062 Uiso 0.446(5) 1 calc R U P I 2
C201 C 0.4581(11) 0.4967(10) 0.4092(9) 0.033(5) Uiso 0.446(5) 1 d . . P H 2
O2G1 O 0.4414(9) 0.4788(8) 0.3220(7) 0.027(5) Uiso 0.446(5) 1 d . . P H 2
O5G1 O 0.4364(9) 0.5009(10) 0.4523(8) 0.060(6) Uani 0.446(5) 1 d . . P H 2
O6G1 O 0.5120(9) 0.5041(10) 0.4041(8) 0.050(5) Uani 0.446(5) 1 d . . P H 2
Sr4A Sr 0.34503(16) 0.48224(12) 0.51394(11) 0.0555(11) Uani 0.446(5) 1 d . . P H 2
O7W1 O 0.212(3) 0.434(3) 0.587(3) 0.25(3) Uiso 0.446(5) 1 d . . P I 2
O4I1 O 0.6027(13) 0.1061(12) 0.1163(12) 0.096(9) Uani 0.446(5) 1 d . . P I 2
O9W1 O 0.4373(13) 0.4187(11) 0.5328(10) 0.084(8) Uiso 0.446(5) 1 d . . P H 2
C1H C 0.5286(13) 0.4064(12) 0.2672(14) 0.051(3) Uani 0.588(8) 1 d . U P Y 1
C2H C 0.5458(12) 0.3648(11) 0.2374(12) 0.052(3) Uani 0.588(8) 1 d . U P Y 1
C3H C 0.5721(10) 0.3131(11) 0.2597(12) 0.053(3) Uani 0.588(8) 1 d . U P Y 1
H3H H 0.588715 0.286870 0.237980 0.063 Uiso 0.588(8) 1 calc R U P Y 1
C4H C 0.5743(10) 0.2998(12) 0.3107(13) 0.054(3) Uani 0.588(8) 1 d . U P Y 1
C5H C 0.5560(9) 0.3484(10) 0.3434(11) 0.052(3) Uani 0.588(8) 1 d . U P Y 1
C6H C 0.5356(10) 0.3996(10) 0.3218(11) 0.052(3) Uani 0.588(8) 1 d . U P Y 1
H6H H 0.526281 0.430097 0.342790 0.062 Uiso 0.588(8) 1 calc R U P Y 1
C7H C 0.5967(10) 0.2471(9) 0.3370(11) 0.057(3) Uani 0.588(8) 1 d . U P Y 1
H7H1 H 0.630844 0.232187 0.320376 0.068 Uiso 0.588(8) 1 calc R U P Y 1
H7H2 H 0.610851 0.256341 0.372188 0.068 Uiso 0.588(8) 1 calc R U P Y 1
C8H C 0.5582(13) 0.3226(12) 0.1581(10) 0.069(7) Uiso 0.588(8) 1 d D . P Y 1
H8H1 H 0.533497 0.288495 0.161303 0.082 Uiso 0.588(8) 1 calc R U P Y 1
H8H2 H 0.600250 0.312182 0.167417 0.082 Uiso 0.588(8) 1 calc R U P Y 1
C9H C 0.551(3) 0.3428(18) 0.1055(12) 0.14(2) Uiso 0.5 1 d D . P Y 1
O3H O 0.5724(12) 0.3047(11) 0.0799(10) 0.113(8) Uiso 0.588(8) 1 d D . P Y 1
O4H O 0.5203(17) 0.3853(16) 0.0912(15) 0.150 Uiso 0.5 1 d D U P Y 1
O5H O 0.5032(7) 0.4418(9) 0.4801(8) 0.083(6) Uani 0.588(8) 1 d . . P Y 1
C11H C 0.5425(11) 0.4186(10) 0.4510(9) 0.054(6) Uiso 0.588(8) 1 d . . P Y 1
O6H O 0.5911(6) 0.4336(7) 0.4516(7) 0.058(4) Uani 0.588(8) 1 d . . P Y 1
O1H O 0.5408(11) 0.3651(9) 0.1911(9) 0.073(7) Uani 0.588(8) 1 d . . P Y 1
O2H O 0.5595(10) 0.3401(9) 0.3933(8) 0.073(6) Uani 0.588(8) 1 d . . P Y 1
C10H C 0.5128(12) 0.3678(10) 0.4224(9) 0.057(6) Uiso 0.588(8) 1 d . . P Y 1
H10K H 0.497712 0.340578 0.446298 0.069 Uiso 0.588(8) 1 calc R U P Y 1
H10L H 0.478995 0.380829 0.399087 0.069 Uiso 0.588(8) 1 calc R U P Y 1
O24W O 0.532(3) 0.004(3) 0.423(2) 0.13(2) Uiso 0.25 1 d . . P Z 1
O23W O 0.4854(5) 0.2501(4) 0.0362(4) 0.041(2) Uiso 0.75 1 d . . P A 1
O22W O 0.3158(10) 0.8581(10) 0.4624(9) 0.086(7) Uani 0.5 1 d . . P B 1
O30W O 0.6023(9) 0.4671(8) 0.4747(7) 0.039(4) Uiso 0.412(8) 1 d . . P Y 2
C1H1 C 0.5371(18) 0.3970(17) 0.2624(19) 0.045(3) Uani 0.412(8) 1 d . U P I 2
C2H1 C 0.5501(17) 0.3498(15) 0.2277(17) 0.045(3) Uani 0.412(8) 1 d . U P I 2
C3H1 C 0.5650(13) 0.3016(13) 0.2346(13) 0.045(3) Uani 0.412(8) 1 d . U P I 2
H3H1 H 0.569577 0.275255 0.208424 0.055 Uiso 0.412(8) 1 calc R U P Y 2
C4H1 C 0.5745(13) 0.2888(13) 0.2842(16) 0.045(3) Uani 0.412(8) 1 d . U P I 2
C5H1 C 0.5637(13) 0.3249(14) 0.3239(13) 0.044(3) Uani 0.412(8) 1 d . U P I 2
C6H1 C 0.5432(14) 0.3826(13) 0.3054(14) 0.045(3) Uani 0.412(8) 1 d . U P I 2
H6H1 H 0.534574 0.409710 0.329979 0.054 Uiso 0.412(8) 1 calc R U P Y 2
C7H1 C 0.5987(12) 0.2303(11) 0.3061(13) 0.045(3) Uani 0.412(8) 1 d . U P I 2
H7H3 H 0.625829 0.213870 0.282823 0.054 Uiso 0.412(8) 1 calc R U P Y 2
H7H4 H 0.622068 0.236930 0.338683 0.054 Uiso 0.412(8) 1 calc R U P Y 2
C8H1 C 0.5595(18) 0.3384(13) 0.1314(15) 0.060(9) Uiso 0.412(8) 1 d D . P I 2
H8H3 H 0.527970 0.312521 0.117116 0.072 Uiso 0.412(8) 1 calc R U P Y 2
H8H4 H 0.595111 0.315953 0.143180 0.072 Uiso 0.412(8) 1 calc R U P Y 2
C9H1 C 0.574(2) 0.3820(18) 0.0936(17) 0.150 Uiso 0.5 1 d D U P I 2
O3H1 O 0.543(2) 0.4253(16) 0.0984(17) 0.151(17) Uiso 0.412(8) 1 d D . P I 2
O4H1 O 0.589(2) 0.3556(18) 0.0556(16) 0.140(15) Uiso 0.412(8) 1 d D . P I 2
O1H1 O 0.5385(13) 0.3730(12) 0.1732(10) 0.040(7) Uiso 0.412(8) 1 d . . P I 2
O2H1 O 0.5701(10) 0.3130(9) 0.3738(8) 0.044(5) Uiso 0.412(8) 1 d . . P I 2
O6P O 0.5470(18) 0.2681(16) 0.4578(14) 0.116(12) Uiso 0.412(8) 1 d D . P I 2
O5P O 0.502(5) 0.350(4) 0.486(3) 0.37(5) Uiso 0.412(8) 1 d D . P I 2
C10P C 0.534(2) 0.3442(18) 0.4068(15) 0.058(11) Uiso 0.412(8) 1 d D . P I 2
H105 H 0.495086 0.352030 0.388168 0.069 Uiso 0.412(8) 1 calc R U P Y 2
H106 H 0.553553 0.381015 0.414577 0.069 Uiso 0.412(8) 1 calc R U P Y 2
C11P C 0.523(3) 0.3165(19) 0.4551(17) 0.110(17) Uiso 0.412(8) 1 d D . P I 2
C1I C 0.5508(9) 0.2035(9) 0.3368(9) 0.041(3) Uani 0.588(8) 1 d . U P Y 1
C2I C 0.5375(10) 0.1701(10) 0.2949(10) 0.040(3) Uani 0.588(8) 1 d . U P Y 1
C3I C 0.4899(10) 0.1244(9) 0.2928(8) 0.039(3) Uani 0.588(8) 1 d . U P Y 1
H3I H 0.480088 0.102111 0.263656 0.047 Uiso 0.588(8) 1 calc R U P Y 1
C4I C 0.4616(10) 0.1174(10) 0.3366(9) 0.037(2) Uani 0.588(8) 1 d . U P Y 1
C5I C 0.4760(9) 0.1538(9) 0.3786(9) 0.040(3) Uani 0.588(8) 1 d . U P Y 1
C6I C 0.5164(9) 0.1949(9) 0.3778(8) 0.040(3) Uani 0.588(8) 1 d . U P Y 1
H6I H 0.522292 0.219508 0.405902 0.048 Uiso 0.588(8) 1 calc R U P Y 1
C7I C 0.4108(11) 0.0762(10) 0.3390(8) 0.037(3) Uani 0.588(8) 1 d . U P Y 1
H7I1 H 0.407989 0.064792 0.374330 0.044 Uiso 0.588(8) 1 calc R U P Y 1
H7I2 H 0.418964 0.041840 0.319598 0.044 Uiso 0.588(8) 1 calc R U P Y 1
C8I C 0.5994(14) 0.1357(10) 0.2376(11) 0.071(8) Uani 0.588(8) 1 d . . P Y 1
H8I1 H 0.574519 0.101520 0.231440 0.085 Uiso 0.588(8) 1 calc R U P Y 1
H8I2 H 0.632127 0.126323 0.263427 0.085 Uiso 0.588(8) 1 calc R U P Y 1
C9I C 0.6257(13) 0.1535(8) 0.1882(9) 0.051(6) Uani 0.588(8) 1 d . . P Y 1
O1I O 0.5671(9) 0.1763(7) 0.2543(8) 0.065(5) Uani 0.588(8) 1 d . . P Y 1
O3I O 0.6070(7) 0.1913(7) 0.1584(6) 0.056(4) Uani 0.588(8) 1 d . . P Y 1
O4I O 0.6787(7) 0.1260(6) 0.1874(5) 0.037(3) Uani 0.588(8) 1 d . . P Y 1
C10I C 0.4635(16) 0.1757(16) 0.4634(15) 0.121(14) Uiso 0.588(8) 1 d D . P Y 1
H10M H 0.454144 0.216035 0.456862 0.146 Uiso 0.588(8) 1 calc R U P Y 1
H10N H 0.439361 0.162430 0.490286 0.146 Uiso 0.588(8) 1 calc R U P Y 1
C11I C 0.5292(15) 0.1692(16) 0.4805(14) 0.100 Uiso 0.588(8) 1 d D U P Y 1
O5I O 0.536(3) 0.116(2) 0.483(4) 0.50(6) Uiso 0.588(8) 1 d D . P Y 1
O6I O 0.568(2) 0.207(2) 0.494(2) 0.32(3) Uiso 0.588(8) 1 d D . P Y 1
O28W O 0.4249(14) 0.6804(15) 0.4451(12) 0.105(11) Uani 0.412(8) 1 d . . P Y 2
C1I1 C 0.5500(13) 0.1883(12) 0.3135(12) 0.033(3) Uani 0.412(8) 1 d . U P I 2
C2I1 C 0.5311(13) 0.1529(12) 0.2729(11) 0.033(3) Uani 0.412(8) 1 d . U P I 2
C3I1 C 0.4896(14) 0.1136(12) 0.2742(10) 0.033(3) Uani 0.412(8) 1 d . U P I 2
H3I1 H 0.479685 0.089927 0.245905 0.040 Uiso 0.412(8) 1 calc R U P Y 2
C4I1 C 0.4595(14) 0.1073(13) 0.3195(11) 0.033(3) Uani 0.412(8) 1 d . U P I 2
C5I1 C 0.4771(13) 0.1398(12) 0.3584(12) 0.033(3) Uani 0.412(8) 1 d . U P I 2
C6I1 C 0.5270(13) 0.1817(12) 0.3590(11) 0.034(3) Uani 0.412(8) 1 d . U P I 2
H6I1 H 0.541445 0.201879 0.388264 0.040 Uiso 0.412(8) 1 calc R U P Y 2
C7I1 C 0.4085(15) 0.0672(13) 0.3229(11) 0.032(4) Uani 0.412(8) 1 d . U P I 2
H7I3 H 0.412577 0.047127 0.355496 0.039 Uiso 0.412(8) 1 calc R U P Y 2
H7I4 H 0.407872 0.038820 0.295631 0.039 Uiso 0.412(8) 1 calc R U P Y 2
C8I1 C 0.563(2) 0.1182(19) 0.1961(18) 0.093(14) Uiso 0.412(8) 1 d . . P I 2
H8I3 H 0.524988 0.112353 0.175935 0.111 Uiso 0.412(8) 1 calc R U P Y 2
H8I4 H 0.572791 0.083032 0.215346 0.111 Uiso 0.412(8) 1 calc R U P Y 2
C9I1 C 0.6105(19) 0.1274(17) 0.1611(15) 0.065(10) Uiso 0.412(8) 1 d . . P I 2
O1I1 O 0.5572(12) 0.1608(11) 0.2289(10) 0.052(6) Uiso 0.412(8) 1 d . . P I 2
O3I1 O 0.6577(15) 0.1449(13) 0.1795(11) 0.051(8) Uiso 0.412(8) 1 d . . P I 2
C1J C 0.3515(5) 0.1016(4) 0.3180(4) 0.035(2) Uani 1 1 d . . . . .
C2J C 0.3267(5) 0.1071(4) 0.2679(5) 0.041(3) Uani 1 1 d . . . . .
C3J C 0.2751(5) 0.1340(4) 0.2543(5) 0.039(3) Uani 1 1 d . . . . .
H3J H 0.260308 0.135766 0.219946 0.047 Uiso 1 1 calc R U . . .
C4J C 0.2426(5) 0.1599(4) 0.2915(5) 0.041(3) Uani 1 1 d . . . . .
C5J C 0.2662(6) 0.1563(5) 0.3416(5) 0.045(3) Uani 1 1 d . . . . .
C6J C 0.3187(6) 0.1273(5) 0.3542(5) 0.048(3) Uani 1 1 d . . . . .
H6J H 0.333185 0.124552 0.388609 0.058 Uiso 1 1 calc R U . . .
C7J C 0.1866(5) 0.1918(5) 0.2758(5) 0.048(3) Uani 1 1 d . . . . .
H7J1 H 0.164629 0.172626 0.246800 0.058 Uiso 1 1 calc R U . . .
H7J2 H 0.160715 0.192676 0.303740 0.058 Uiso 1 1 calc R U . . .
C8J C 0.3350(6) 0.0776(5) 0.1840(5) 0.052(3) Uani 1 1 d . . . . .
H8J1 H 0.321815 0.115540 0.171983 0.063 Uiso 1 1 calc R U . . .
H8J2 H 0.299519 0.052863 0.183042 0.063 Uiso 1 1 calc R U . . .
C9J C 0.3792(6) 0.0534(5) 0.1489(5) 0.048(3) Uani 1 1 d . . . . .
C10J C 0.1911(8) 0.1614(7) 0.3954(7) 0.084(6) Uani 1 1 d . . . . .
H10P H 0.202886 0.138894 0.425948 0.101 Uiso 1 1 calc R U . . .
H11P H 0.171337 0.136117 0.369581 0.101 Uiso 1 1 calc R U . . .
C11J C 0.1480(9) 0.2114(7) 0.4080(7) 0.082(5) Uani 1 1 d . . . . .
O1J O 0.3609(4) 0.0816(3) 0.2334(3) 0.046(2) Uani 1 1 d . . . . .
O2J O 0.2399(4) 0.1867(4) 0.3780(4) 0.061(3) Uani 1 1 d . . . . .
O3J O 0.4348(5) 0.0512(4) 0.1697(4) 0.070(3) Uani 1 1 d . . . . .
O4J O 0.3625(5) 0.0377(4) 0.1066(4) 0.061(3) Uani 1 1 d . . . . .
O5J O 0.1672(6) 0.2575(4) 0.4199(5) 0.101(5) Uani 1 1 d . . . . .
O6J O 0.0924(5) 0.1940(5) 0.4082(5) 0.085(4) Uani 1 1 d . . . . .

loop_
_atom_site_aniso_label
_atom_site_aniso_U_11
_atom_site_aniso_U_22
_atom_site_aniso_U_33
_atom_site_aniso_U_23
_atom_site_aniso_U_13
_atom_site_aniso_U_12
O4W 0.039(5) 0.036(4) 0.046(4) -0.009(3) 0.007(3) -0.007(3)
O5W 0.060(6) 0.035(4) 0.055(5) -0.005(4) 0.019(4) 0.008(4)
O3W 0.067(6) 0.035(4) 0.035(4) -0.004(3) 0.014(4) 0.022(4)
O1W 0.037(5) 0.097(8) 0.068(6) 0.004(5) 0.003(4) -0.026(5)
O6W 0.075(8) 0.075(7) 0.056(6) 0.007(5) -0.008(5) 0.007(6)
O2W 0.101(9) 0.068(6) 0.056(5) -0.029(5) 0.033(6) -0.051(6)
O14W 0.121(14) 0.127(12) 0.136(13) -0.034(10) 0.014(11) 0.022(10)
O11W 0.22(3) 0.22(2) 0.138(16) -0.045(15) -0.004(17) 0.078(19)
Sr1 0.0290(5) 0.0261(5) 0.0315(5) -0.0035(3) 0.0058(4) 0.0013(4)
Sr2 0.0452(6) 0.0405(6) 0.0304(5) -0.0060(4) 0.0103(4) -0.0132(5)
Sr3 0.0883(13) 0.0651(9) 0.0814(10) -0.0142(7) 0.0269(9) -0.0064(8)
O1M 0.16(3) 0.096(18) 0.077(16) 0.032(14) 0.027(18) 0.073(19)
C8G 0.12(2) 0.44(6) 0.104(19) -0.15(3) 0.039(17) -0.06(3)
N1X 0.113(15) 0.079(10) 0.098(12) -0.003(8) 0.032(11) 0.023(9)
N2X 0.095(12) 0.055(8) 0.076(9) 0.010(7) -0.009(8) 0.013(7)
C1X 0.072(14) 0.100(16) 0.18(2) -0.034(15) -0.049(15) -0.007(12)
C2X 0.12(2) 0.091(18) 0.26(4) -0.05(2) -0.06(2) 0.039(16)
C3X 0.18(3) 0.054(12) 0.13(2) -0.009(12) -0.01(2) 0.017(15)
C4X 0.16(2) 0.052(10) 0.075(12) -0.017(8) 0.015(14) 0.035(12)
C5X 0.133(19) 0.040(8) 0.085(11) 0.013(7) 0.052(12) 0.015(9)
C6X 0.27(4) 0.039(10) 0.084(14) 0.019(9) 0.02(2) 0.049(19)
C7X 0.19(3) 0.048(10) 0.074(13) 0.006(9) 0.043(16) 0.052(16)
C8X 0.108(15) 0.031(8) 0.109(14) 0.031(8) 0.054(12) 0.027(8)
C9X 0.23(4) 0.073(14) 0.23(3) 0.081(17) 0.19(3) 0.080(19)
C10X 0.086(16) 0.075(13) 0.21(3) 0.072(16) 0.068(18) 0.027(11)
C11X 0.076(14) 0.049(9) 0.155(19) 0.010(10) 0.052(14) 0.003(9)
C12X 0.111(15) 0.021(6) 0.080(10) 0.021(6) 0.049(10) 0.024(7)
C1A 0.029(6) 0.030(5) 0.035(5) 0.005(4) -0.003(4) -0.002(4)
C2A 0.025(6) 0.032(6) 0.044(6) 0.016(4) 0.007(4) 0.001(4)
C3A 0.022(5) 0.025(5) 0.036(5) 0.006(4) 0.000(4) -0.001(4)
C4A 0.014(5) 0.028(5) 0.032(5) 0.009(4) 0.003(4) -0.002(4)
C5A 0.025(5) 0.016(4) 0.035(5) 0.008(4) 0.004(4) -0.002(4)
C6A 0.021(5) 0.027(5) 0.036(5) 0.001(4) -0.003(4) -0.004(4)
C7A 0.018(5) 0.029(5) 0.030(5) 0.003(4) 0.007(4) 0.001(4)
C8A 0.043(7) 0.041(7) 0.040(6) 0.011(5) 0.005(5) -0.005(5)
C9A 0.047(9) 0.107(12) 0.049(8) -0.013(8) 0.004(6) 0.039(8)
C11A 0.039(6) 0.017(5) 0.035(5) 0.003(4) 0.001(4) -0.010(4)
O1A 0.073(6) 0.022(4) 0.046(4) 0.013(3) 0.008(4) -0.010(4)
O2A 0.035(4) 0.020(3) 0.031(3) 0.004(3) 0.010(3) -0.001(3)
O4A 0.090(8) 0.072(6) 0.033(4) -0.018(4) -0.004(5) 0.028(6)
O3A1 0.034(9) 0.20(3) 0.040(7) -0.018(9) -0.010(6) 0.055(12)
O5B 0.034(9) 0.013(8) 0.047(9) -0.004(7) 0.017(7) -0.004(7)
O6A 0.044(5) 0.029(4) 0.031(4) 0.006(3) 0.010(3) 0.003(3)
C1B 0.030(6) 0.015(4) 0.029(5) 0.002(3) 0.010(4) 0.000(4)
C2B 0.029(6) 0.022(5) 0.027(5) 0.008(4) 0.011(4) 0.001(4)
C3B 0.023(5) 0.019(4) 0.023(4) -0.001(3) 0.002(4) 0.002(4)
C4B 0.022(5) 0.015(4) 0.024(4) 0.000(3) 0.001(4) 0.001(3)
C5B 0.028(5) 0.012(4) 0.019(4) 0.004(3) 0.009(4) 0.001(3)
C6B 0.019(5) 0.011(4) 0.035(5) 0.005(3) 0.003(4) 0.002(3)
C7B 0.031(5) 0.015(4) 0.019(4) -0.003(3) 0.006(4) -0.004(4)
C8B 0.032(6) 0.028(5) 0.022(4) 0.012(4) 0.002(4) 0.000(4)
C9B 0.027(6) 0.037(6) 0.036(5) 0.003(4) -0.002(4) -0.001(4)
C10B 0.029(6) 0.031(5) 0.024(5) 0.008(4) 0.000(4) 0.003(4)
C11B 0.048(7) 0.028(5) 0.018(5) -0.002(4) -0.008(4) 0.002(5)
O1B 0.027(4) 0.027(4) 0.028(3) 0.010(3) 0.008(3) 0.005(3)
O2B 0.022(4) 0.020(3) 0.027(3) 0.004(2) 0.007(3) -0.004(2)
O3B 0.041(6) 0.093(7) 0.076(6) 0.050(6) 0.026(5) 0.016(5)
O4B 0.033(5) 0.052(5) 0.049(4) 0.032(4) 0.013(4) 0.014(4)
O6B 0.031(4) 0.028(4) 0.025(3) 0.002(3) 0.005(3) -0.006(3)
C1C 0.011(4) 0.014(4) 0.035(5) -0.001(3) 0.001(3) 0.001(3)
C2C 0.023(5) 0.016(4) 0.027(5) -0.005(3) 0.002(4) -0.007(4)
C3C 0.021(5) 0.013(4) 0.031(5) 0.004(3) 0.010(4) 0.002(3)
C4C 0.023(5) 0.017(4) 0.026(4) 0.000(3) 0.005(4) -0.001(4)
C5C 0.026(5) 0.026(5) 0.021(4) 0.003(3) 0.002(4) 0.000(4)
C6C 0.017(5) 0.012(4) 0.029(5) 0.003(3) 0.003(3) 0.002(3)
C7C 0.021(5) 0.024(5) 0.032(5) -0.001(4) 0.012(4) -0.008(4)
C8C 0.063(8) 0.026(5) 0.026(5) 0.011(4) 0.017(5) 0.015(5)
C9C 0.036(6) 0.038(6) 0.030(5) 0.008(4) -0.007(4) 0.000(5)
C10C 0.068(9) 0.027(6) 0.029(5) 0.003(4) 0.005(5) 0.008(5)
C11C 0.071(9) 0.024(6) 0.032(5) 0.006(4) 0.005(5) 0.012(5)
O1C 0.045(5) 0.026(4) 0.022(3) 0.002(3) 0.007(3) 0.001(3)
O2C 0.048(5) 0.028(4) 0.026(3) 0.003(3) 0.007(3) 0.007(3)
O3C 0.046(5) 0.031(4) 0.031(4) -0.001(3) 0.012(3) 0.000(3)
O4C 0.050(5) 0.036(4) 0.032(4) 0.001(3) 0.012(3) 0.001(3)
O5C 0.056(5) 0.034(4) 0.030(4) 0.006(3) 0.005(3) -0.005(4)
C1D 0.033(6) 0.012(4) 0.022(4) -0.002(3) 0.011(4) 0.001(4)
C2D 0.020(5) 0.017(4) 0.045(6) 0.005(4) -0.001(4) 0.003(4)
C3D 0.036(6) 0.026(5) 0.029(5) 0.004(4) 0.008(4) 0.002(4)
C4D 0.041(7) 0.018(5) 0.047(6) -0.006(4) 0.016(5) -0.003(4)
C5D 0.035(6) 0.034(6) 0.029(5) 0.002(4) 0.001(4) 0.000(4)
C6D 0.032(6) 0.029(5) 0.036(5) 0.001(4) 0.014(4) 0.000(4)
C7D 0.037(6) 0.022(5) 0.045(6) -0.007(4) 0.007(5) 0.000(4)
C8D 0.035(6) 0.020(5) 0.039(6) 0.004(4) 0.005(4) -0.004(4)
C9D 0.033(6) 0.023(5) 0.046(6) 0.009(4) 0.013(5) -0.005(4)
C10D 0.05(2) 0.18(5) 0.025(14) 0.011(18) 0.003(12) -0.07(3)
O1D 0.033(4) 0.028(4) 0.032(4) 0.013(3) 0.003(3) -0.003(3)
O2D 0.039(5) 0.051(5) 0.040(4) -0.003(3) 0.002(4) -0.017(4)
O3D 0.041(5) 0.053(5) 0.055(5) 0.008(4) 0.010(4) -0.004(4)
O4D 0.043(5) 0.081(6) 0.037(5) 0.011(4) 0.004(4) 0.011(4)
C1E 0.029(6) 0.014(4) 0.045(6) -0.003(4) 0.004(4) -0.009(4)
C2E 0.025(5) 0.019(5) 0.039(5) 0.003(4) -0.003(4) 0.001(4)
C3E 0.029(6) 0.019(5) 0.050(6) 0.000(4) 0.003(5) -0.011(4)
C4E 0.023(5) 0.008(4) 0.056(6) -0.005(4) -0.009(4) -0.004(3)
C5E 0.049(7) 0.019(5) 0.046(6) 0.005(4) -0.010(5) -0.002(4)
C6E 0.041(7) 0.036(6) 0.031(5) 0.002(4) -0.003(5) 0.000(5)
C7E 0.034(6) 0.021(5) 0.046(6) 0.004(4) 0.000(5) -0.005(4)
C8E 0.041(7) 0.064(8) 0.029(5) 0.006(5) 0.002(5) 0.012(6)
C9E 0.025(7) 0.100(11) 0.045(7) 0.003(7) 0.011(5) 0.015(7)
O2E 0.063(7) 0.082(7) 0.063(6) 0.012(5) -0.011(5) 0.025(5)
O1E 0.034(4) 0.042(4) 0.034(4) 0.003(3) 0.003(3) 0.004(3)
O3E 0.031(4) 0.026(4) 0.038(4) 0.005(3) 0.005(3) 0.006(3)
O4E 0.077(13) 0.29(5) 0.032(8) 0.013(13) 0.012(8) 0.10(2)
C1F 0.025(6) 0.038(6) 0.073(8) -0.013(6) 0.004(5) 0.014(5)
C2F 0.044(8) 0.055(8) 0.070(9) -0.021(7) 0.007(7) 0.021(6)
C3F 0.039(8) 0.052(8) 0.070(9) -0.003(6) -0.005(6) 0.022(6)
C4F 0.026(7) 0.052(8) 0.074(9) 0.002(6) 0.001(6) 0.005(5)
C5F 0.037(7) 0.045(7) 0.054(7) -0.013(5) 0.004(5) -0.001(5)
C6F 0.035(7) 0.038(6) 0.059(7) -0.007(5) 0.006(5) 0.008(5)
C7F 0.033(7) 0.058(8) 0.071(9) 0.009(7) 0.006(6) 0.014(6)
C10F 0.115(15) 0.047(8) 0.065(9) -0.008(7) 0.040(10) -0.016(8)
C11F 0.17(2) 0.043(9) 0.046(8) -0.014(6) 0.024(10) 0.002(10)
O17W 0.050(8) 0.062(8) 0.069(8) 0.023(6) 0.023(6) -0.012(6)
C8F 0.12(3) 0.033(15) 0.09(2) -0.035(15) -0.021(18) 0.045(16)
C9F 0.19(4) 0.07(2) 0.051(16) -0.019(15) 0.01(2) -0.01(2)
O3F 0.34(5) 0.084(17) 0.066(14) -0.042(13) 0.01(2) 0.02(2)
O4F 0.15(3) 0.120(19) 0.078(15) -0.015(13) -0.032(15) 0.058(17)
O1F 0.086(8) 0.071(7) 0.059(6) -0.011(5) -0.001(6) 0.032(6)
O2F 0.060(6) 0.048(5) 0.070(6) -0.002(4) 0.003(5) -0.008(4)
O5F 0.066(11) 0.044(8) 0.028(7) -0.001(6) 0.011(7) 0.002(7)
O5F1 0.13(3) 0.071(16) 0.051(13) -0.024(11) -0.048(15) 0.014(15)
O6F 0.055(6) 0.045(5) 0.041(4) 0.000(4) 0.007(4) 0.010(4)
C1G 0.048(8) 0.038(7) 0.072(9) 0.021(6) 0.021(7) 0.018(6)
C2G 0.062(10) 0.075(10) 0.046(7) -0.004(7) 0.012(7) 0.000(8)
C3G 0.048(8) 0.052(8) 0.052(7) 0.002(6) 0.018(6) -0.001(6)
C4G 0.041(7) 0.034(6) 0.050(7) -0.003(5) 0.018(5) -0.002(5)
C5G 0.041(8) 0.041(7) 0.057(7) -0.006(5) 0.024(6) -0.009(5)
C6G 0.063(9) 0.028(6) 0.049(7) -0.008(5) 0.014(6) 0.002(5)
C7G 0.056(9) 0.044(7) 0.062(8) 0.001(6) 0.026(7) -0.013(6)
O1G 0.065(8) 0.142(11) 0.051(6) -0.015(6) 0.002(5) -0.004(7)
O2I 0.064(8) 0.108(9) 0.091(8) 0.025(7) -0.006(6) -0.025(7)
O26W 0.080(17) 0.12(2) 0.070(14) 0.011(13) -0.027(13) -0.006(15)
O12W 0.20(3) 0.087(18) 0.069(15) -0.028(13) -0.064(18) 0.026(19)
C11G 0.050(17) 0.055(15) 0.061(15) -0.006(11) 0.019(12) 0.003(12)
O2G 0.035(9) 0.031(9) 0.038(8) 0.004(7) 0.013(6) -0.006(7)
O5G 0.045(10) 0.092(14) 0.055(10) -0.026(9) 0.020(8) -0.026(9)
O6G 0.027(10) 0.112(17) 0.045(9) -0.008(10) 0.012(7) -0.002(10)
Sr4 0.053(2) 0.0400(12) 0.0500(12) 0.0025(8) 0.0122(10) -0.0067(10)
O7W 0.060(12) 0.035(9) 0.101(14) 0.027(9) 0.020(10) 0.001(8)
O8W 0.14(2) 0.034(9) 0.077(13) 0.015(8) 0.021(13) -0.009(10)
O10W 0.035(10) 0.111(15) 0.079(12) 0.015(11) 0.013(9) 0.029(10)
C200 0.06(2) 0.055(19) 0.039(15) 0.009(13) 0.017(14) -0.009(16)
O5G1 0.041(12) 0.089(16) 0.053(12) -0.020(11) 0.016(9) -0.018(11)
O6G1 0.013(10) 0.066(14) 0.074(14) 0.002(11) 0.016(9) -0.002(9)
Sr4A 0.046(2) 0.0568(18) 0.0610(17) 0.0069(13) -0.0111(13) -0.0037(14)
O4I1 0.08(2) 0.10(2) 0.11(2) -0.031(17) 0.008(17) 0.006(16)
C1H 0.019(6) 0.043(5) 0.093(6) 0.004(4) 0.024(6) -0.001(4)
C2H 0.022(6) 0.044(6) 0.094(5) 0.004(4) 0.025(5) 0.000(5)
C3H 0.022(6) 0.045(5) 0.096(5) 0.003(4) 0.023(5) 0.001(4)
C4H 0.025(5) 0.045(5) 0.095(5) 0.003(4) 0.019(5) 0.001(4)
C5H 0.023(5) 0.044(5) 0.093(5) 0.003(4) 0.018(5) -0.002(4)
C6H 0.022(6) 0.043(5) 0.093(5) 0.003(5) 0.021(6) -0.003(4)
C7H 0.029(6) 0.047(5) 0.097(7) 0.003(5) 0.017(6) 0.004(5)
O5H 0.029(10) 0.112(16) 0.111(15) -0.041(12) 0.021(10) 0.003(9)
O6H 0.011(7) 0.068(10) 0.098(12) -0.008(9) 0.013(7) 0.003(6)
O1H 0.097(17) 0.062(13) 0.068(16) 0.009(12) 0.050(14) 0.020(11)
O2H 0.064(15) 0.089(15) 0.067(13) -0.003(11) 0.010(11) 0.000(11)
O22W 0.054(14) 0.112(19) 0.095(17) -0.006(14) 0.026(12) -0.012(13)
C1H1 0.024(8) 0.036(5) 0.078(6) -0.027(5) 0.021(7) -0.016(5)
C2H1 0.025(7) 0.037(5) 0.078(5) -0.027(4) 0.022(6) -0.016(6)
C3H1 0.024(7) 0.037(5) 0.078(5) -0.028(5) 0.020(6) -0.015(5)
C4H1 0.021(7) 0.037(5) 0.078(5) -0.028(4) 0.018(6) -0.014(5)
C5H1 0.021(7) 0.037(5) 0.078(5) -0.028(4) 0.019(6) -0.013(5)
C6H1 0.023(7) 0.037(5) 0.078(6) -0.027(5) 0.020(7) -0.013(5)
C7H1 0.022(8) 0.036(5) 0.079(7) -0.029(5) 0.016(7) -0.014(6)
C1I 0.034(5) 0.046(6) 0.043(5) 0.002(5) 0.013(4) 0.008(4)
C2I 0.035(5) 0.046(6) 0.043(5) 0.002(5) 0.014(4) 0.009(4)
C3I 0.033(5) 0.044(6) 0.043(5) 0.000(4) 0.015(4) 0.011(4)
C4I 0.031(5) 0.042(5) 0.041(5) 0.001(4) 0.013(4) 0.012(4)
C5I 0.033(5) 0.045(6) 0.042(5) 0.000(4) 0.013(4) 0.009(4)
C6I 0.033(5) 0.047(6) 0.043(5) 0.000(5) 0.012(4) 0.008(4)
C7I 0.032(6) 0.040(6) 0.041(7) 0.000(5) 0.014(5) 0.013(4)
C8I 0.09(2) 0.038(13) 0.085(19) 0.013(12) 0.025(17) -0.005(13)
C9I 0.071(18) 0.020(10) 0.066(15) -0.018(10) 0.028(13) -0.021(10)
O1I 0.065(12) 0.059(11) 0.076(13) 0.000(10) 0.032(10) -0.014(9)
O3I 0.043(10) 0.057(10) 0.074(10) 0.014(8) 0.033(8) 0.005(7)
O4I 0.037(9) 0.026(7) 0.050(8) 0.005(6) 0.011(6) 0.002(6)
O28W 0.07(2) 0.15(3) 0.10(2) -0.02(2) 0.007(17) -0.04(2)
C1I1 0.035(6) 0.035(7) 0.032(6) -0.011(5) 0.016(5) 0.001(4)
C2I1 0.036(6) 0.035(6) 0.030(5) -0.010(5) 0.015(5) -0.002(4)
C3I1 0.036(6) 0.036(6) 0.030(5) -0.009(5) 0.015(5) -0.002(4)
C4I1 0.035(6) 0.035(6) 0.031(5) -0.008(5) 0.015(5) 0.001(4)
C5I1 0.035(6) 0.035(6) 0.032(5) -0.010(5) 0.016(5) 0.002(4)
C6I1 0.035(6) 0.037(7) 0.032(5) -0.012(5) 0.016(5) 0.001(4)
C7I1 0.035(7) 0.034(7) 0.031(7) -0.006(6) 0.015(6) 0.002(5)
C1J 0.031(6) 0.019(5) 0.056(7) 0.005(4) 0.019(5) 0.003(4)
C2J 0.044(7) 0.017(5) 0.067(8) -0.014(5) 0.025(6) -0.001(4)
C3J 0.034(7) 0.025(5) 0.059(7) -0.016(5) 0.014(5) -0.004(4)
C4J 0.026(6) 0.030(6) 0.070(8) -0.017(5) 0.018(5) -0.010(4)
C5J 0.042(7) 0.030(6) 0.065(8) -0.019(5) 0.017(6) -0.002(5)
C6J 0.045(8) 0.048(7) 0.054(7) -0.002(6) 0.020(6) -0.009(6)
C7J 0.022(6) 0.040(7) 0.084(9) -0.027(6) 0.007(6) 0.003(5)
C8J 0.050(8) 0.035(7) 0.073(9) -0.009(6) 0.015(7) 0.007(6)
C9J 0.045(8) 0.034(6) 0.069(9) 0.012(6) 0.023(7) 0.009(5)
C10J 0.085(13) 0.059(10) 0.113(14) -0.025(9) 0.033(11) -0.028(9)
C11J 0.078(13) 0.062(10) 0.107(14) -0.037(9) 0.023(10) -0.016(9)
O1J 0.044(5) 0.041(5) 0.056(5) -0.006(4) 0.019(4) 0.020(4)
O2J 0.045(6) 0.062(6) 0.081(7) -0.028(5) 0.024(5) -0.002(4)
O3J 0.073(8) 0.075(7) 0.066(6) 0.017(5) 0.027(6) 0.044(6)
O4J 0.067(7) 0.064(6) 0.056(6) -0.003(5) 0.022(5) -0.005(5)
O5J 0.103(10) 0.053(7) 0.156(12) -0.045(7) 0.072(9) -0.016(6)
O6J 0.049(7) 0.083(8) 0.127(10) -0.023(7) 0.031(7) -0.015(6)

loop_
_atom_type_symbol
_atom_type_description
_atom_type_scat_dispersion_real
_atom_type_scat_dispersion_imag
_atom_type_scat_source
C C 0.0181 0.0091 'International Tables Vol C Tables 4.2.6.8 and 6.1.1.4'
H H 0.0000 0.0000 'International Tables Vol C Tables 4.2.6.8 and 6.1.1.4'
N N 0.0311 0.0180 'International Tables Vol C Tables 4.2.6.8 and 6.1.1.4'
O O 0.0492 0.0322 'International Tables Vol C Tables 4.2.6.8 and 6.1.1.4'
Sr Sr -0.3528 1.8200 'International Tables Vol C Tables 4.2.6.8 and 6.1.1.4'

loop_
_geom_angle_atom_site_label_1
_geom_angle_atom_site_label_2
_geom_angle_atom_site_label_3
_geom_angle
_geom_angle_site_symmetry_1
_geom_angle_site_symmetry_3
_geom_angle_publ_flag
C2N C1N O1N 122(3) . . ?
C2Q C1Q O1Q 114(3) . . ?
Sr1 O3W Sr4A 113.2(3) . . ?
O1S C1S C2S 110(3) . . ?
O1SB C1SB C2SB 155(7) . . ?
O9W1 O9W Sr4A 112.1(17) . . ?
O30W O9W Sr4A 54.6(8) 3_666 . ?
O4A Sr1 O5A 146.5(5) 4_576 . ?
O4A Sr1 O3W 73.5(3) 4_576 . ?
O5A Sr1 O3W 114.7(4) . . ?
O4A Sr1 O1W 71.9(3) 4_576 . ?
O5A Sr1 O1W 79.8(5) . . ?
O3W Sr1 O1W 72.2(3) . . ?
O4A Sr1 O5B1 126.9(4) 4_576 . ?
O5A Sr1 O5B1 82.3(6) . . ?
O3W Sr1 O5B1 110.8(4) . . ?
O1W Sr1 O5B1 161.2(4) . . ?
O4A Sr1 O2W 71.1(3) 4_576 . ?
O5A Sr1 O2W 142.2(5) . . ?
O3W Sr1 O2W 71.9(3) . . ?
O1W Sr1 O2W 134.1(4) . . ?
O5B1 Sr1 O2W 61.7(5) . . ?
O4A Sr1 O4B 85.2(3) 4_576 4_576 ?
O3W Sr1 O4B 150.4(3) . 4_576 ?
O1W Sr1 O4B 120.9(3) . 4_576 ?
O2W Sr1 O4B 81.9(3) . 4_576 ?
O4A Sr1 O3B 85.2(3) 4_576 4_576 ?
O3W Sr1 O3B 146.2(3) . 4_576 ?
O1W Sr1 O3B 76.4(3) . 4_576 ?
O2W Sr1 O3B 125.8(3) . 4_576 ?
O4B Sr1 O3B 47.3(2) 4_576 4_576 ?
O4A Sr1 O6A 140.9(3) 4_576 . ?
O5A Sr1 O6A 48.3(4) . . ?
O3W Sr1 O6A 70.3(2) . . ?
O1W Sr1 O6A 83.3(3) . . ?
O5B1 Sr1 O6A 80.6(4) . . ?
O2W Sr1 O6A 110.2(2) . . ?
O4B Sr1 O6A 133.8(3) 4_576 . ?
O3B Sr1 O6A 118.2(3) 4_576 . ?
O4A Sr1 C11A 148.9(3) 4_576 . ?
O5A Sr1 C11A 24.9(4) . . ?
O3W Sr1 C11A 90.9(3) . . ?
O1W Sr1 C11A 77.8(3) . . ?
O5B1 Sr1 C11A 83.5(4) . . ?
O2W Sr1 C11A 130.2(3) . . ?
O4B Sr1 C11A 117.0(3) 4_576 . ?
O3B Sr1 C11A 94.5(3) 4_576 . ?
O6A Sr1 C11A 23.8(2) . . ?
O4A Sr1 C9B 82.4(3) 4_576 4_576 ?
O3W Sr1 C9B 155.8(3) . 4_576 ?
O1W Sr1 C9B 97.5(3) . 4_576 ?
O2W Sr1 C9B 103.6(3) . 4_576 ?
O4B Sr1 C9B 24.2(3) 4_576 4_576 ?
O3B Sr1 C9B 23.3(3) 4_576 4_576 ?
O6A Sr1 C9B 131.5(2) . 4_576 ?
C11A Sr1 C9B 108.7(3) . 4_576 ?
O4A Sr1 Sr2 95.5(2) 4_576 . ?
O5A Sr1 Sr2 103.5(4) . . ?
O3W Sr1 Sr2 125.3(2) . . ?
O1W Sr1 Sr2 155.6(2) . . ?
O5B1 Sr1 Sr2 36.9(4) . . ?
O2W Sr1 Sr2 54.2(3) . . ?
O4B Sr1 Sr2 35.41(15) 4_576 . ?
O3B Sr1 Sr2 81.91(19) 4_576 . ?
O6A Sr1 Sr2 117.23(16) . . ?
C11A Sr1 Sr2 115.2(2) . . ?
C9B Sr1 Sr2 59.4(2) 4_576 . ?
O4B Sr2 O4W 151.1(2) 4_576 . ?
O4B Sr2 O5B1 69.3(4) 4_576 . ?
O4W Sr2 O5B1 131.5(4) . . ?
O4B Sr2 O5W 133.1(3) 4_576 . ?
O4W Sr2 O5W 73.4(3) . . ?
O5B1 Sr2 O5W 88.4(4) . . ?
O4B Sr2 O4C 84.5(2) 4_576 4_576 ?
O4W Sr2 O4C 69.4(2) . 4_576 ?
O5W Sr2 O4C 120.2(2) . 4_576 ?
O4B Sr2 O6W 71.0(3) 4_576 . ?
O4W Sr2 O6W 112.4(3) . . ?
O5B1 Sr2 O6W 106.3(5) . . ?
O5W Sr2 O6W 77.1(3) . . ?
O4C Sr2 O6W 76.2(3) 4_576 . ?
O4B Sr2 O5C 84.0(3) 4_576 . ?
O4W Sr2 O5C 76.0(2) . . ?
O5B1 Sr2 O5C 92.7(4) . . ?
O5W Sr2 O5C 139.6(3) . . ?
O4C Sr2 O5C 70.6(2) 4_576 . ?
O6W Sr2 O5C 140.0(3) . . ?
O4B Sr2 O6B 112.4(2) 4_576 . ?
O4W Sr2 O6B 84.4(2) . . ?
O5B1 Sr2 O6B 47.1(4) . . ?
O5W Sr2 O6B 72.1(2) . . ?
O4C Sr2 O6B 143.9(2) 4_576 . ?
O6W Sr2 O6B 138.6(3) . . ?
O5C Sr2 O6B 79.4(2) . . ?
O4B Sr2 C11B 90.0(3) 4_576 . ?
O4W Sr2 C11B 107.6(3) . . ?
O5B1 Sr2 C11B 24.0(5) . . ?
O5W Sr2 C11B 82.0(3) . . ?
O4C Sr2 C11B 153.3(2) 4_576 . ?
O6W Sr2 C11B 126.4(3) . . ?
O5C Sr2 C11B 82.8(2) . . ?
O6B Sr2 C11B 23.4(2) . . ?
O4B Sr2 Sr1 38.33(16) 4_576 . ?
O4W Sr2 Sr1 168.72(17) . . ?
O5B1 Sr2 Sr1 37.6(4) . . ?
O5W Sr2 Sr1 100.7(2) . . ?
O4C Sr2 Sr1 121.67(19) 4_576 . ?
O6W Sr2 Sr1 74.7(2) . . ?
O5C Sr2 Sr1 104.51(17) . . ?
O6B Sr2 Sr1 84.63(14) . . ?
C11B Sr2 Sr1 61.6(2) . . ?
O15W Sr3 O5A 86.4(6) . . ?
O15W Sr3 N1X 75.2(6) . . ?
O5A Sr3 N1X 161.3(6) . . ?
O15W Sr3 O14W 138.4(6) . . ?
O5A Sr3 O14W 58.9(5) . . ?
N1X Sr3 O14W 136.1(5) . . ?
O15W Sr3 O1M 139.5(8) . . ?
O5A Sr3 O1M 90.6(7) . . ?
N1X Sr3 O1M 105.3(7) . . ?
O14W Sr3 O1M 68.5(9) . . ?
N1X Sr3 O3B 98.4(4) . 4_576 ?
O14W Sr3 O3B 77.4(4) . 4_576 ?
O15W Sr3 N2X 127.0(5) . . ?
O5A Sr3 N2X 132.7(5) . . ?
N1X Sr3 N2X 60.7(5) . . ?
O14W Sr3 N2X 75.4(5) . . ?
O1M Sr3 N2X 82.8(6) . . ?
O3B Sr3 N2X 88.0(3) 4_576 . ?
O15W Sr3 Sr1 72.4(5) . . ?
O5A Sr3 Sr1 32.9(3) . . ?
N1X Sr3 Sr1 133.8(3) . . ?
O14W Sr3 Sr1 66.0(3) . . ?
O1M Sr3 Sr1 120.7(6) . . ?
O3B Sr3 Sr1 39.50(17) 4_576 . ?
N2X Sr3 Sr1 118.7(3) . . ?
O1G C8G C9G 108(2) . . ?
C1X N1X C5X 116(2) . . ?
C1X N1X Sr3 120.6(15) . . ?
C5X N1X Sr3 123.1(15) . . ?
C11X N2X C12X 115.6(18) . . ?
C11X N2X Sr3 123.6(13) . . ?
C12X N2X Sr3 120.5(13) . . ?
N1X C1X C2X 124(3) . . ?
C3X C2X C1X 118(3) . . ?
C2X C3X C4X 123(3) . . ?
C6X C4X C3X 127(2) . . ?
C6X C4X C5X 119(3) . . ?
C3X C4X C5X 113(2) . . ?
N1X C5X C4X 125(2) . . ?
N1X C5X C12X 116.9(17) . . ?
C4X C5X C12X 118.1(18) . . ?
C7X C6X C4X 127(3) . . ?
C6X C7X C8X 118(2) . . ?
C9X C8X C12X 119(2) . . ?
C9X C8X C7X 120(2) . . ?
C12X C8X C7X 121(2) . . ?
C8X C9X C10X 113.6(17) . . ?
C11X C10X C9X 120(2) . . ?
N2X C11X C10X 126(2) . . ?
N2X C12X C8X 126(2) . . ?
N2X C12X C5X 118.4(14) . . ?
C8X C12X C5X 115.9(17) . . ?
C2A C1A C6A 118.2(9) . . ?
C2A C1A C7E 123.6(9) . . ?
C6A C1A C7E 118.3(9) . . ?
C3A C2A C1A 120.7(9) . . ?
C3A C2A O1A 125.6(10) . . ?
C1A C2A O1A 113.5(9) . . ?
C2A C3A C4A 121.6(10) . . ?
C3A C4A C5A 118.4(9) . . ?
C3A C4A C7A 121.4(9) . . ?
C5A C4A C7A 120.2(8) . . ?
C6A C5A C4A 120.4(8) . . ?
C6A C5A O2A 123.0(9) . . ?
C4A C5A O2A 116.6(8) . . ?
C5A C6A C1A 120.5(9) . . ?
C1B C7A C4A 111.3(7) . . ?
O1A C8A C9A 112.0(10) . . ?
O4A C9A O3A1 127.0(14) . . ?
O4A C9A O3A 107(2) . . ?
O4A C9A C8A 116.0(12) . . ?
O3A1 C9A C8A 115.8(13) . . ?
O3A C9A C8A 117(2) . . ?
O4A C9A Sr4 40.1(8) . 4_575 ?
O3A1 C9A Sr4 125.0(13) . 4_575 ?
C8A C9A Sr4 109.8(10) . 4_575 ?
O2A C10A C11A 111.0(8) . . ?
O6A C11A O5A1 122.1(10) . . ?
O6A C11A O5A 121.4(11) . . ?
O6A C11A C10A 122.2(9) . . ?
O5A1 C11A C10A 114.0(10) . . ?
O5A C11A C10A 115.3(10) . . ?
O6A C11A Sr1 68.0(5) . . ?
O5A C11A Sr1 54.8(8) . . ?
C10A C11A Sr1 169.8(7) . . ?
C2A O1A C8A 118.5(8) . . ?
C5A O2A C10A 114.2(7) . . ?
C9A O4A Sr4 120.9(10) . 4_575 ?
C9A O4A Sr1 129.6(11) . 4_575 ?
Sr4 O4A Sr1 108.4(3) 4_575 4_575 ?
C9A O4A Sr4A 123.3(11) . 4_575 ?
Sr4 O4A Sr4A 20.93(12) 4_575 4_575 ?
C11A O5A Sr1 100.4(9) . . ?
C11A O5A Sr3 137.9(11) . . ?
Sr1 O5A Sr3 113.8(6) . . ?
C11B O5B1 Sr2 100.5(11) . . ?
C11B O5B1 Sr1 153.7(13) . . ?
Sr2 O5B1 Sr1 105.5(6) . . ?
C11A O6A Sr1 88.2(6) . . ?
C2B C1B C6B 117.6(9) . . ?
C2B C1B C7A 123.8(8) . . ?
C6B C1B C7A 118.6(9) . . ?
C3B C2B C1B 122.9(8) . . ?
C3B C2B O1B 123.5(9) . . ?
C1B C2B O1B 113.6(8) . . ?
C2B C3B C4B 120.7(9) . . ?
C5B C4B C3B 116.4(8) . . ?
C5B C4B C7B 121.6(8) . . ?
C3B C4B C7B 121.9(8) . . ?
C6B C5B C4B 122.1(8) . . ?
C6B C5B O2B 121.6(8) . . ?
C4B C5B O2B 116.3(8) . . ?
C1B C6B C5B 120.3(9) . . ?
C4B C7B C1C 112.5(7) . . ?
O1B C8B C9B 110.9(8) . . ?
O3B C9B O4B 123.5(10) . . ?
O3B C9B C8B 121.8(10) . . ?
O4B C9B C8B 114.2(9) . . ?
O3B C9B Sr1 64.9(6) . 4_575 ?
O4B C9B Sr1 59.5(5) . 4_575 ?
C8B C9B Sr1 173.2(7) . 4_575 ?
O2B C10B C11B 111.8(8) . . ?
O6B C11B O5B1 120.3(12) . . ?
O6B C11B O5B 124.3(11) . . ?
O6B C11B C10B 123.8(9) . . ?
O5B1 C11B C10B 114.7(12) . . ?
O5B C11B C10B 110.6(11) . . ?
O6B C11B Sr2 66.2(5) . . ?
O5B1 C11B Sr2 55.5(9) . . ?
C10B C11B Sr2 170.0(7) . . ?
C8B O1B C2B 118.2(8) . . ?
C5B O2B C10B 113.7(7) . . ?
C9B O3B Sr3 126.7(9) . 4_575 ?
C9B O3B Sr1 91.8(7) . 4_575 ?
C9B O4B Sr2 155.9(7) . 4_575 ?
C9B O4B Sr1 96.2(6) . 4_575 ?
C11B O6B Sr2 90.4(6) . . ?
C6C C1C C2C 118.2(8) . . ?
C6C C1C C7B 120.5(7) . . ?
C2C C1C C7B 121.2(8) . . ?
O1C C2C C3C 122.4(8) . . ?
O1C C2C C1C 117.4(8) . . ?
C3C C2C C1C 120.2(8) . . ?
C2C C3C C4C 122.0(8) . . ?
C3C C4C C5C 117.7(8) . . ?
C3C C4C C7C 121.0(8) . . ?
C5C C4C C7C 121.3(8) . . ?
O2C C5C C6C 123.0(8) . . ?
O2C C5C C4C 116.8(8) . . ?
C6C C5C C4C 120.2(8) . . ?
C1C C6C C5C 121.7(8) . . ?
C4C C7C C1D 110.7(7) . . ?
O1C C8C C9C 110.1(8) . . ?
O4C C9C O3C 125.2(10) . . ?
O4C C9C C8C 116.3(9) . . ?
O3C C9C C8C 118.4(9) . . ?
O2C C10C C11C 110.2(8) . . ?
O6C C11C O5C 121.6(11) . . ?
O5C C11C O6C1 124.1(11) . . ?
O6C C11C C10C 123.6(10) . . ?
O5C C11C C10C 113.7(9) . . ?
O6C1 C11C C10C 118.9(12) . . ?
C2C O1C C8C 115.6(7) . . ?
C5C O2C C10C 115.9(7) . . ?
C9C O4C Sr2 137.2(7) . 4_575 ?
C11C O5C Sr2 149.1(7) . . ?
C6D C1D C2D 117.1(9) . . ?
C6D C1D C7C 122.0(8) . . ?
C2D C1D C7C 120.9(9) . . ?
C3D C2D O1D 123.8(9) . . ?
C3D C2D C1D 120.6(9) . . ?
O1D C2D C1D 115.6(8) . . ?
C4D C3D C2D 120.9(9) . . ?
C3D C4D C5D 118.8(10) . . ?
C3D C4D C7D 120.2(9) . . ?
C5D C4D C7D 121.0(11) . . ?
C4D C5D O2D 118.5(10) . . ?
C4D C5D C6D 119.6(10) . . ?
O2D C5D C6D 121.6(9) . . ?
C1D C6D C5D 122.9(9) . . ?
C4D C7D C1E 110.6(8) . . ?
O1D C8D C9D 107.4(8) . . ?
O4D C9D O3D 123.2(11) . . ?
O4D C9D C8D 122.6(10) . . ?
O3D C9D C8D 113.8(10) . . ?
O2D C10Y C11Y 101(3) . . ?
O6D1 C11Y O5D1 117(3) . . ?
O6D1 C11Y C10Y 125(3) . . ?
O5D1 C11Y C10Y 118(3) . . ?
O2E C10E C11E 133(3) . . ?
O6E C11E O5E 107(3) . . ?
O6E C11E C10E 126(4) . . ?
O5E C11E C10E 127(4) . . ?
O2D C10D C11D 116(3) . . ?
O6D C11D O5D 146(5) . . ?
O6D C11D C10D 97(4) . . ?
O5D C11D C10D 114(4) . . ?
C2D O1D C8D 116.2(8) . . ?
C10D O2D C5D 116(2) . . ?
C5D O2D C10Y 111(2) . . ?
C2E C1E C6E 118.3(10) . . ?
C2E C1E C7D 121.1(10) . . ?
C6E C1E C7D 120.6(9) . . ?
C1E C2E O1E 115.0(9) . . ?
C1E C2E C3E 121.1(10) . . ?
O1E C2E C3E 123.8(9) . . ?
C4E C3E C2E 120.6(10) . . ?
C3E C4E C5E 118.5(10) . . ?
C3E C4E C7E 118.8(10) . . ?
C5E C4E C7E 122.6(9) . . ?
C6E C5E C4E 120.2(10) . . ?
C6E C5E O2E 121.0(10) . . ?
C4E C5E O2E 118.7(11) . . ?
C5E C6E C1E 121.3(10) . . ?
C1A C7E C4E 109.6(8) . . ?
O1E C8E C9E 109.6(9) . . ?
O4E C9E O3E 122.2(14) . . ?
O3E C9E O4E1 111.8(18) . . ?
O4E C9E C8E 114.9(13) . . ?
O3E C9E C8E 119.0(10) . . ?
O4E1 C9E C8E 121.5(16) . . ?
C10E O2E C5E 121.4(18) . . ?
C2E O1E C8E 116.1(8) . . ?
C2F C1F C6F 114.7(12) . . ?
C2F C1F C7J 123.1(11) . . ?
C6F C1F C7J 122.1(12) . . ?
C3F C2F C1F 122.8(12) . . ?
C3F C2F O1F 123.5(13) . . ?
C1F C2F O1F 113.7(12) . . ?
C4F C3F C2F 121.4(13) . . ?
C3F C4F C5F 117.1(12) . . ?
C3F C4F C7F 122.2(13) . . ?
C5F C4F C7F 120.6(12) . . ?
C6F C5F O2F 122.5(11) . . ?
C6F C5F C4F 122.1(11) . . ?
O2F C5F C4F 115.4(11) . . ?
C5F C6F C1F 121.7(12) . . ?
C4F C7F C1G 113.9(10) . . ?
O2F C10F C11F 108.1(11) . . ?
O6F C11F O5F 127.1(14) . . ?
O6F C11F C10F 121.4(13) . . ?
O5F C11F C10F 109.3(14) . . ?
O6F C11F O5F1 107.3(18) . . ?
C10F C11F O5F1 113.8(15) . . ?
O6F C11F Sr4 97.8(9) . . ?
O5F C11F Sr4 38.3(10) . . ?
C10F C11F Sr4 140.0(10) . . ?
O1F C8F1 C9F1 118(4) . . ?
O3F1 C9F1 O4F1 104(8) . . ?
O3F1 C9F1 C8F1 104(3) . . ?
O4F1 C9F1 C8F1 107(3) . . ?
O1F C8F C9F 109(2) . . ?
O4F C9F O3F 128(3) . . ?
O4F C9F C8F 113(3) . . ?
O3F C9F C8F 118(2) . . ?
C8F O1F C2F 111.0(15) . . ?
C8F1 O1F C2F 131(3) . . ?
C10F O2F C5F 118.4(10) . . ?
C11F O5F Sr4 123.9(14) . . ?
C11F O5F1 Sr4A 132.4(14) . . ?
C6G C1G C2G 118.2(13) . . ?
C6G C1G C7F 123.3(12) . . ?
C2G C1G C7F 118.5(14) . . ?
C3G C2G O1G 124.2(12) . . ?
C3G C2G C1G 119.4(13) . . ?
O1G C2G C1G 116.3(14) . . ?
C4G C3G C2G 122.0(12) . . ?
C3G C4G C5G 116.4(12) . . ?
C3G C4G C7G 121.4(11) . . ?
C5G C4G C7G 122.2(11) . . ?
C6G C5G O2G 120.1(12) . . ?
C6G C5G C4G 122.4(12) . . ?
O2G C5G C4G 116.5(12) . . ?
C6G C5G O2G1 127.2(12) . . ?
C4G C5G O2G1 109.1(12) . . ?
C1G C6G C5G 121.4(12) . . ?
C1H C7G C4G 107.6(15) . . ?
C4G C7G C1H1 111.5(17) . . ?
C2G O1G C8G 118.3(14) . . ?
C5I O2I C10I 116(2) . . ?
O2G C10G C11G 109.9(18) . . ?
O5G C11G O6G 122(3) . . ?
O5G C11G C10G 117(2) . . ?
O6G C11G C10G 120(2) . . ?
C5G O2G C10G 118.3(14) . . ?
O3G C9G O4G 121(3) . . ?
O3G C9G C8G 125(4) . . ?
O4G C9G C8G 110(4) . . ?
O7W Sr4 O4A 72.8(5) . 4_576 ?
O7W Sr4 O5F 80.2(6) . . ?
O4A Sr4 O5F 120.4(4) 4_576 . ?
O7W Sr4 O8W 75.5(6) . . ?
O4A Sr4 O8W 141.4(5) 4_576 . ?
O5F Sr4 O8W 74.2(6) . . ?
O7W Sr4 O10W 141.5(6) . . ?
O4A Sr4 O10W 144.8(5) 4_576 . ?
O5F Sr4 O10W 72.0(6) . . ?
O8W Sr4 O10W 71.6(6) . . ?
O7W Sr4 O4J 90.8(6) . 4_566 ?
O4A Sr4 O4J 85.1(3) 4_576 4_566 ?
O5F Sr4 O4J 148.0(4) . 4_566 ?
O8W Sr4 O4J 73.9(5) . 4_566 ?
O10W Sr4 O4J 98.8(5) . 4_566 ?
O7W Sr4 O3W 119.1(5) . . ?
O4A Sr4 O3W 71.4(2) 4_576 . ?
O5F Sr4 O3W 77.7(4) . . ?
O8W Sr4 O3W 145.4(5) . . ?
O10W Sr4 O3W 80.8(5) . . ?
O4J Sr4 O3W 132.2(3) 4_566 . ?
O7W Sr4 C9A 63.8(5) . 4_576 ?
O4A Sr4 C9A 19.0(3) 4_576 4_576 ?
O5F Sr4 C9A 130.0(5) . 4_576 ?
O8W Sr4 C9A 123.4(5) . 4_576 ?
O10W Sr4 C9A 154.0(5) . 4_576 ?
O4J Sr4 C9A 69.4(3) 4_566 4_576 ?
O3W Sr4 C9A 90.2(3) . 4_576 ?
O7W Sr4 C11F 96.1(6) . . ?
O4A Sr4 C11F 119.1(4) 4_576 . ?
O5F Sr4 C11F 17.7(5) . . ?
O8W Sr4 C11F 85.5(5) . . ?
O10W Sr4 C11F 62.0(6) . . ?
O4J Sr4 C11F 155.9(4) 4_566 . ?
O3W Sr4 C11F 62.8(3) . . ?
C9A Sr4 C11F 134.1(4) 4_576 . ?
O2G1 C200 C201 108(2) . . ?
O6G1 C201 O5G1 122(2) . . ?
O6G1 C201 C200 124(2) . . ?
O5G1 C201 C200 113(2) . . ?
C200 O2G1 C5G 116.6(19) . . ?
C201 O5G1 Sr4A 150.8(17) . . ?
O30W Sr4A O9W 57.0(7) 3_666 . ?
O30W Sr4A O5F1 136.0(10) 3_666 . ?
O9W Sr4A O5F1 106.8(8) . . ?
O30W Sr4A O4J 84.9(7) 3_666 4_566 ?
O9W Sr4A O4J 73.8(4) . 4_566 ?
O5F1 Sr4A O4J 133.2(7) . 4_566 ?
O30W Sr4A O9W1 80.6(9) 3_666 . ?
O9W Sr4A O9W1 23.9(6) . . ?
O5F1 Sr4A O9W1 92.6(9) . . ?
O4J Sr4A O9W1 69.3(6) 4_566 . ?
O30W Sr4A O3W 84.9(7) 3_666 . ?
O9W Sr4A O3W 125.3(4) . . ?
O5F1 Sr4A O3W 73.0(6) . . ?
O4J Sr4A O3W 145.8(3) 4_566 . ?
O9W1 Sr4A O3W 140.1(6) . . ?
O30W Sr4A O5G1 56.7(8) 3_666 . ?
O9W Sr4A O5G1 51.3(6) . . ?
O5F1 Sr4A O5G1 80.9(9) . . ?
O4J Sr4A O5G1 123.5(5) 4_566 . ?
O9W1 Sr4A O5G1 65.2(8) . . ?
O3W Sr4A O5G1 75.8(6) . . ?
O4J Sr4A O4A 79.9(3) 4_566 4_576 ?
O3W Sr4A O4A 66.9(2) . 4_576 ?
O30W Sr4A Sr1 83.3(7) 3_666 . ?
O9W Sr4A Sr1 139.6(4) . . ?
O5F1 Sr4A Sr1 96.3(6) . . ?
O4J Sr4A Sr1 113.2(2) 4_566 . ?
O9W1 Sr4A Sr1 163.4(6) . . ?
O3W Sr4A Sr1 33.11(15) . . ?
O5G1 Sr4A Sr1 102.4(5) . . ?
O4A Sr4A Sr1 33.79(16) 4_576 . ?
O9W O9W1 Sr4A 44.0(13) . . ?
C2H C1H C7G 117(3) . . ?
C2H C1H C6H 120(3) . . ?
C7G C1H C6H 123(2) . . ?
O1H C2H C1H 126(3) . . ?
O1H C2H C3H 114(2) . . ?
C1H C2H C3H 120(3) . . ?
C4H C3H C2H 124(2) . . ?
C3H C4H C7H 129(3) . . ?
C3H C4H C5H 114(2) . . ?
C7H C4H C5H 117(3) . . ?
O2H C5H C6H 122(3) . . ?
O2H C5H C4H 118(2) . . ?
C6H C5H C4H 121(3) . . ?
C5H C6H C1H 121(2) . . ?
C1I C7H C4H 112(2) . . ?
O1H C8H C9H 111(2) . . ?
O3H C9H O4H 129(4) . . ?
O3H C9H C8H 106(3) . . ?
O4H C9H C8H 123(3) . . ?
O6H C11H O5H 123(2) . . ?
O6H C11H C10H 128(2) . . ?
O5H C11H C10H 109(2) . . ?
C2H O1H C8H 128(3) . . ?
C5H O2H C10H 118(2) . . ?
O2H C10H C11H 107(2) . . ?
C6H1 C1H1 C2H1 112(4) . . ?
C6H1 C1H1 C7G 124(3) . . ?
C2H1 C1H1 C7G 123(4) . . ?
C3H1 C2H1 C1H1 133(5) . . ?
C3H1 C2H1 O1H1 120(3) . . ?
C1H1 C2H1 O1H1 107(3) . . ?
C2H1 C3H1 C4H1 112(3) . . ?
C3H1 C4H1 C5H1 126(4) . . ?
C3H1 C4H1 C7H1 125(3) . . ?
C5H1 C4H1 C7H1 109(4) . . ?
O2H1 C5H1 C4H1 128(4) . . ?
O2H1 C5H1 C6H1 121(3) . . ?
C4H1 C5H1 C6H1 112(3) . . ?
C1H1 C6H1 C5H1 125(3) . . ?
C1I1 C7H1 C4H1 113(2) . . ?
O1H1 C8H1 C9H1 103(3) . . ?
O3H1 C9H1 O4H1 133(5) . . ?
O3H1 C9H1 C8H1 109(3) . . ?
O4H1 C9H1 C8H1 107(4) . . ?
C8H1 O1H1 C2H1 118(3) . . ?
C5H1 O2H1 C10P 118(3) . . ?
O2H1 C10P C11P 117(4) . . ?
O6P C11P O5P 135(6) . . ?
O6P C11P C10P 110(4) . . ?
O5P C11P C10P 114(6) . . ?
C2I C1I C6I 117(2) . . ?
C2I C1I C7H 121(2) . . ?
C6I C1I C7H 122(2) . . ?
O1I C2I C1I 121(2) . . ?
O1I C2I C3I 117(2) . . ?
C1I C2I C3I 122.4(18) . . ?
C4I C3I C2I 115(2) . . ?
C3I C4I C5I 120(2) . . ?
C3I C4I C7I 121(2) . . ?
C5I C4I C7I 118.4(17) . . ?
O2I C5I C6I 126(2) . . ?
O2I C5I C4I 112.2(18) . . ?
C6I C5I C4I 122(2) . . ?
C5I C6I C1I 123(2) . . ?
C4I C7I C1J 112.0(17) . . ?
O1I C8I C9I 111(2) . . ?
O3I C9I O4I 126(2) . . ?
O3I C9I C8I 127(2) . . ?
O4I C9I C8I 107(2) . . ?
C8I O1I C2I 122(2) . . ?
C11I C10I O2I 110(3) . . ?
O5I C11I O6I 126(5) . . ?
O5I C11I C10I 104(3) . . ?
O6I C11I C10I 130(5) . . ?
C6I1 C1I1 C2I1 120(3) . . ?
C6I1 C1I1 C7H1 122(3) . . ?
C2I1 C1I1 C7H1 118(2) . . ?
C3I1 C2I1 O1I1 118(3) . . ?
C3I1 C2I1 C1I1 124(2) . . ?
O1I1 C2I1 C1I1 117(2) . . ?
C2I1 C3I1 C4I1 119(3) . . ?
C5I1 C4I1 C3I1 118(3) . . ?
C5I1 C4I1 C7I1 120(2) . . ?
C3I1 C4I1 C7I1 122(2) . . ?
C4I1 C5I1 C6I1 124(2) . . ?
C4I1 C5I1 O2I 127(2) . . ?
C6I1 C5I1 O2I 109(2) . . ?
C1I1 C6I1 C5I1 114(3) . . ?
C4I1 C7I1 C1J 108(2) . . ?
O1I1 C8I1 C9I1 115(4) . . ?
O3I1 C9I1 O4I1 124(4) . . ?
O3I1 C9I1 C8I1 117(4) . . ?
O4I1 C9I1 C8I1 118(4) . . ?
C8I1 O1I1 C2I1 122(3) . . ?
C6J C1J C2J 115.2(11) . . ?
C6J C1J C7I1 131.7(15) . . ?
C2J C1J C7I1 113.1(13) . . ?
C6J C1J C7I 114.4(13) . . ?
C2J C1J C7I 130.2(11) . . ?
C3J C2J O1J 123.0(12) . . ?
C3J C2J C1J 123.9(10) . . ?
O1J C2J C1J 113.1(10) . . ?
C2J C3J C4J 120.2(12) . . ?
C5J C4J C3J 117.8(11) . . ?
C5J C4J C7J 122.5(10) . . ?
C3J C4J C7J 119.6(12) . . ?
O2J C5J C6J 119.8(12) . . ?
O2J C5J C4J 119.4(11) . . ?
C6J C5J C4J 120.5(11) . . ?
C5J C6J C1J 122.5(12) . . ?
C1F C7J C4J 109.2(9) . . ?
O1J C8J C9J 111.2(11) . . ?
O4J C9J O3J 125.4(12) . . ?
O4J C9J C8J 121.0(13) . . ?
O3J C9J C8J 113.6(12) . . ?
O2J C10J C11J 105.9(12) . . ?
O5J C11J O6J 126.8(16) . . ?
O5J C11J C10J 121.1(16) . . ?
O6J C11J C10J 111.8(13) . . ?
C2J O1J C8J 116.4(10) . . ?
C10J O2J C5J 115.0(11) . . ?
C9J O4J Sr4A 168.3(9) . 4_565 ?
C9J O4J Sr4 161.9(9) . 4_565 ?

loop_
_geom_bond_atom_site_label_1
_geom_bond_atom_site_label_2
_geom_bond_distance
_geom_bond_site_symmetry_2
_geom_bond_publ_flag
O1N C1N 1.56(4) . ?
C1N C2N 1.46(5) . ?
O1Q C1Q 1.61(4) . ?
C1Q C2Q 1.496(19) . ?
O4W Sr2 2.543(8) . ?
O5W Sr2 2.586(8) . ?
O3W Sr1 2.596(7) . ?
O3W Sr4A 2.635(8) . ?
O3W Sr4 2.729(8) . ?
O1W Sr1 2.609(9) . ?
O6W Sr2 2.613(10) . ?
O2W Sr1 2.630(8) . ?
O14W Sr3 2.645(18) . ?
O1S C1S 1.40(2) . ?
C1S C2S 1.50(2) . ?
O1SB C1SB 1.46(2) . ?
C1SB C2SB 1.51(2) . ?
O9W O9W1 1.13(3) . ?
O9W O30W 1.74(2) 3_666 ?
O9W Sr4A 1.934(12) . ?
Sr1 O4A 2.531(9) 4_576 ?
Sr1 O5A 2.533(16) . ?
Sr1 O5B1 2.612(19) . ?
Sr1 O4B 2.665(7) 4_576 ?
Sr1 O3B 2.784(8) 4_576 ?
Sr1 O6A 2.830(6) . ?
Sr1 C11A 3.050(9) . ?
Sr1 C9B 3.073(11) 4_576 ?
Sr1 Sr2 4.1244(15) . ?
Sr2 O4B 2.489(8) 4_576 ?
Sr2 O5B1 2.568(18) . ?
Sr2 O4C 2.606(7) 4_576 ?
Sr2 O5C 2.754(7) . ?
Sr2 O6B 2.805(6) . ?
Sr2 C11B 3.065(10) . ?
Sr3 O15W 2.54(2) . ?
Sr3 O5A 2.565(16) . ?
Sr3 N1X 2.633(17) . ?
Sr3 O1M 2.65(2) . ?
Sr3 O3B 2.680(11) 4_576 ?
Sr3 N2X 2.734(15) . ?
O1Z O25W 1.58(6) 4_566 ?
C8G O1G 1.419(15) . ?
C8G C9G 1.496(19) . ?
N1X C1X 1.35(2) . ?
N1X C5X 1.36(2) . ?
N2X C11X 1.29(2) . ?
N2X C12X 1.31(2) . ?
C1X C2X 1.40(3) . ?
C2X C3X 1.34(4) . ?
C3X C4X 1.42(3) . ?
C4X C6X 1.31(3) . ?
C4X C5X 1.43(3) . ?
C5X C12X 1.47(3) . ?
C6X C7X 1.28(4) . ?
C7X C8X 1.44(3) . ?
C8X C9X 1.38(4) . ?
C8X C12X 1.42(2) . ?
C9X C10X 1.46(4) . ?
C10X C11X 1.37(2) . ?
C1A C2A 1.381(15) . ?
C1A C6A 1.406(13) . ?
C1A C7E 1.519(13) . ?
C2A C3A 1.369(14) . ?
C2A O1A 1.390(11) . ?
C3A C4A 1.377(12) . ?
C4A C5A 1.390(14) . ?
C4A C7A 1.552(13) . ?
C5A C6A 1.378(13) . ?
C5A O2A 1.406(10) . ?
C7A C1B 1.510(13) . ?
C8A O1A 1.412(13) . ?
C8A C9A 1.456(17) . ?
C9A O4A 1.281(16) . ?
C9A O3A1 1.29(2) . ?
C9A O3A 1.42(5) . ?
C9A Sr4 3.367(17) 4_575 ?
C10A O2A 1.419(12) . ?
C10A C11A 1.510(13) . ?
C11A O6A 1.231(11) . ?
C11A O5A1 1.280(18) . ?
C11A O5A 1.304(18) . ?
O4A Sr4 2.525(11) 4_575 ?
O4A Sr4A 2.919(12) 4_575 ?
O5B C11B 1.318(19) . ?
O5B1 C11B 1.27(2) . ?
C1B C2B 1.387(14) . ?
C1B C6B 1.388(12) . ?
C2B C3B 1.366(14) . ?
C2B O1B 1.408(10) . ?
C3B C4B 1.414(12) . ?
C4B C5B 1.401(13) . ?
C4B C7B 1.484(13) . ?
C5B C6B 1.397(13) . ?
C5B O2B 1.411(9) . ?
C7B C1C 1.513(11) . ?
C8B O1B 1.404(11) . ?
C8B C9B 1.508(13) . ?
C9B O3B 1.215(14) . ?
C9B O4B 1.268(13) . ?
C10B O2B 1.414(11) . ?
C10B C11B 1.521(13) . ?
C11B O6B 1.217(13) . ?
C1C C6C 1.395(13) . ?
C1C C2C 1.406(12) . ?
C2C O1C 1.371(11) . ?
C2C C3C 1.397(12) . ?
C3C C4C 1.400(13) . ?
C4C C5C 1.414(12) . ?
C4C C7C 1.502(12) . ?
C5C O2C 1.362(11) . ?
C5C C6C 1.401(12) . ?
C7C C1D 1.533(12) . ?
C8C O1C 1.436(11) . ?
C8C C9C 1.514(13) . ?
C9C O4C 1.227(12) . ?
C9C O3C 1.279(12) . ?
C10C O2C 1.424(12) . ?
C10C C11C 1.499(14) . ?
C11C O6C 1.226(17) . ?
C11C O5C 1.292(13) . ?
C11C O6C1 1.29(2) . ?
C1D C6D 1.357(15) . ?
C1D C2D 1.417(12) . ?
C2D C3D 1.390(14) . ?
C2D O1D 1.397(12) . ?
C3D C4D 1.380(16) . ?
C4D C5D 1.386(14) . ?
C4D C7D 1.503(14) . ?
C5D O2D 1.390(13) . ?
C5D C6D 1.399(15) . ?
C7D C1E 1.533(14) . ?
C8D O1D 1.433(11) . ?
C8D C9D 1.493(15) . ?
C9D O4D 1.188(13) . ?
C9D O3D 1.304(13) . ?
O5D1 C11Y 1.265(19) . ?
O6D1 C11Y 1.260(19) . ?
C10Y O2D 1.49(5) . ?
C10Y C11Y 1.51(2) . ?
C10E O2E 1.37(3) . ?
C10E C11E 1.511(19) . ?
C11E O6E 1.27(2) . ?
C11E O5E 1.28(2) . ?
C10D O2D 1.32(4) . ?
C10D C11D 1.58(5) . ?
C11D O6D 1.27(2) . ?
C11D O5D 1.290(19) . ?
C1E C2E 1.382(14) . ?
C1E C6E 1.387(15) . ?
C2E O1E 1.390(12) . ?
C2E C3E 1.392(14) . ?
C3E C4E 1.384(15) . ?
C4E C5E 1.403(16) . ?
C4E C7E 1.530(14) . ?
C5E C6E 1.385(16) . ?
C5E O2E 1.412(14) . ?
C8E O1E 1.405(12) . ?
C8E C9E 1.511(16) . ?
C9E O4E 1.27(2) . ?
C9E O3E 1.273(13) . ?
C9E O4E1 1.32(3) . ?
C1F C2F 1.397(19) . ?
C1F C6F 1.407(16) . ?
C1F C7J 1.493(17) . ?
C2F C3F 1.371(19) . ?
C2F O1F 1.425(15) . ?
C3F C4F 1.359(18) . ?
C4F C5F 1.389(18) . ?
C4F C7F 1.508(17) . ?
C5F C6F 1.359(16) . ?
C5F O2F 1.383(14) . ?
C7F C1G 1.524(18) . ?
C10F O2F 1.367(16) . ?
C10F C11F 1.555(19) . ?
C11F O6F 1.199(16) . ?
C11F O5F 1.245(19) . ?
C11F O5F1 1.66(3) . ?
C11F Sr4 3.391(16) . ?
C8F1 O1F 1.38(7) . ?
C8F1 C9F1 1.50(2) . ?
O3F1 C9F1 1.26(2) . ?
O4F1 C9F1 1.26(2) . ?
C8F O1F 1.37(4) . ?
C8F C9F 1.45(4) . ?
C9F O4F 1.261(18) . ?
C9F O3F 1.27(3) . ?
O5F Sr4 2.535(15) . ?
O5F1 Sr4A 2.44(2) . ?
C1G C6G 1.354(19) . ?
C1G C2G 1.431(17) . ?
C2G C3G 1.39(2) . ?
C2G O1G 1.394(18) . ?
C3G C4G 1.372(18) . ?
C4G C5G 1.417(15) . ?
C4G C7G 1.518(18) . ?
C5G C6G 1.355(18) . ?
C5G O2G 1.359(19) . ?
C5G O2G1 1.51(2) . ?
C7G C1H 1.43(3) . ?
C7G C1H1 1.64(5) . ?
O2I C5I 1.26(2) . ?
O2I C10I 1.53(4) . ?
O2I C5I1 1.72(3) . ?
C10G O2G 1.43(2) . ?
C10G C11G 1.51(3) . ?
C11G O5G 1.20(3) . ?
C11G O6G 1.23(3) . ?
O3G C9G 1.236(19) . ?
C9G O4G 1.254(19) . ?
Sr4 O7W 2.472(18) . ?
Sr4 O8W 2.586(16) . ?
Sr4 O10W 2.597(17) . ?
Sr4 O4J 2.657(11) 4_566 ?
C200 O2G1 1.43(3) . ?
C200 C201 1.50(4) . ?
C201 O6G1 1.25(3) . ?
C201 O5G1 1.30(3) . ?
O5G1 Sr4A 2.789(19) . ?
Sr4A O30W 1.70(2) 3_666 ?
Sr4A O4J 2.517(10) 4_566 ?
Sr4A O9W1 2.58(3) . ?
O4I1 C9I1 1.30(5) . ?
C1H C2H 1.34(3) . ?
C1H C6H 1.46(5) . ?
C2H O1H 1.23(4) . ?
C2H C3H 1.46(4) . ?
C3H C4H 1.40(4) . ?
C4H C7H 1.50(3) . ?
C4H C5H 1.52(3) . ?
C5H O2H 1.34(3) . ?
C5H C6H 1.40(3) . ?
C7H C1I 1.46(3) . ?
C8H O1H 1.42(3) . ?
C8H C9H 1.48(2) . ?
C9H O3H 1.252(19) . ?
C9H O4H 1.267(19) . ?
O5H C11H 1.35(3) . ?
C11H O6H 1.15(3) . ?
C11H C10H 1.55(3) . ?
O2H C10H 1.51(3) . ?
C1H1 C6H1 1.20(6) . ?
C1H1 C2H1 1.50(4) . ?
C2H1 C3H1 1.20(5) . ?
C2H1 O1H1 1.56(5) . ?
C3H1 C4H1 1.36(6) . ?
C4H1 C5H1 1.40(4) . ?
C4H1 C7H1 1.58(5) . ?
C5H1 O2H1 1.36(4) . ?
C5H1 C6H1 1.51(5) . ?
C7H1 C1I1 1.51(4) . ?
C8H1 O1H1 1.50(5) . ?
C8H1 C9H1 1.50(2) . ?
C9H1 O3H1 1.26(2) . ?
C9H1 O4H1 1.26(2) . ?
O2H1 C10P 1.45(4) . ?
O6P C11P 1.26(2) . ?
O5P C11P 1.27(2) . ?
C10P C11P 1.49(2) . ?
C1I C2I 1.38(3) . ?
C1I C6I 1.41(3) . ?
C2I O1I 1.33(3) . ?
C2I C3I 1.52(3) . ?
C3I C4I 1.39(3) . ?
C4I C5I 1.43(3) . ?
C4I C7I 1.51(3) . ?
C5I C6I 1.34(3) . ?
C7I C1J 1.53(3) . ?
C8I O1I 1.31(3) . ?
C8I C9I 1.56(3) . ?
C9I O3I 1.25(3) . ?
C9I O4I 1.36(3) . ?
C10I C11I 1.520(19) . ?
C11I O5I 1.27(2) . ?
C11I O6I 1.27(2) . ?
C1I1 C6I1 1.37(4) . ?
C1I1 C2I1 1.41(4) . ?
C2I1 C3I1 1.32(4) . ?
C2I1 O1I1 1.38(3) . ?
C3I1 C4I1 1.45(3) . ?
C4I1 C5I1 1.32(4) . ?
C4I1 C7I1 1.50(4) . ?
C5I1 C6I1 1.50(4) . ?
C7I1 C1J 1.52(4) . ?
C8I1 O1I1 1.35(5) . ?
C8I1 C9I1 1.49(6) . ?
C9I1 O3I1 1.21(5) . ?
C1J C6J 1.409(15) . ?
C1J C2J 1.410(17) . ?
C2J C3J 1.349(17) . ?
C2J O1J 1.392(12) . ?
C3J C4J 1.425(14) . ?
C4J C5J 1.398(18) . ?
C4J C7J 1.500(16) . ?
C5J O2J 1.386(13) . ?
C5J C6J 1.386(18) . ?
C8J O1J 1.398(16) . ?
C8J C9J 1.541(16) . ?
C9J O4J 1.218(17) . ?
C9J O3J 1.328(17) . ?
C10J O2J 1.371(17) . ?
C10J C11J 1.59(2) . ?
C11J O5J 1.205(17) . ?
C11J O6J 1.322(19) . ?
